data_7156222
loop_
_publ_author_name
'Smith, Martin J.'
'Blake, Iain M.'
'Clegg, William'
'Anderson, Harry L.'

_publ_section_title
;
 Push-pull quinoidal porphyrins.
;
_journal_issue 19
_journal_name_full 'Organic &amp; biomolecular chemistry'
_journal_page_first 3648
_journal_page_last 3654
_journal_paper_doi 10.1039/c8ob00491a
_journal_volume 16
_journal_year 2018
_chemical_formula_moiety 'C58 H56 N6 S2'
_chemical_formula_sum 'C58 H56 N6 S2'
_chemical_formula_weight 901.20
_space_group_crystal_system monoclinic
_space_group_IT_number 14
_space_group_name_Hall '-P 2yn'
_space_group_name_H-M_alt 'P 1 21/n 1'
_symmetry_space_group_name_Hall '-P 2yn'
_symmetry_space_group_name_H-M 'P 1 21/n 1'
_atom_sites_solution_hydrogens geom
_atom_sites_solution_primary direct
_atom_sites_solution_secondary difmap
_audit_creation_method SHELXL-2018/1
_audit_update_record
;
2018-03-31 deposited with the CCDC.
2018-04-24 downloaded from the CCDC.
;
_cell_angle_alpha 90
_cell_angle_beta 91.783(2)
_cell_angle_gamma 90
_cell_formula_units_Z 16
_cell_length_a 36.962(8)
_cell_length_b 14.668(3)
_cell_length_c 40.822(9)
_cell_measurement_reflns_used 21035
_cell_measurement_temperature 150(2)
_cell_measurement_theta_max 25.4
_cell_measurement_theta_min 4.6
_cell_volume 22121(8)
_computing_cell_refinement 'Bruker SAINT'
_computing_data_collection 'Bruker SMART'
_computing_data_reduction 'Bruker SAINT'
_computing_molecular_graphics 'Bruker SHELXTL'
_computing_publication_material 'SHELXL and local programs'
_computing_structure_refinement 'SHELXL-2018/1 (Sheldrick, 2018)'
_computing_structure_solution 'Bruker SHELXTL'
_diffrn_ambient_temperature 150(2)
_diffrn_measured_fraction_theta_full 0.981
_diffrn_measured_fraction_theta_max 0.932
_diffrn_measurement_device_type 'Bruker SMART 1K CCD diffractometer'
_diffrn_measurement_method 'thin-slice \w scans'
_diffrn_radiation_type synchrotron
_diffrn_radiation_wavelength 0.6932
_diffrn_reflns_av_unetI/netI 0.1235
_diffrn_reflns_Laue_measured_fraction_full 0.981
_diffrn_reflns_Laue_measured_fraction_max 0.932
_diffrn_reflns_limit_h_max 46
_diffrn_reflns_limit_h_min -45
_diffrn_reflns_limit_k_max 18
_diffrn_reflns_limit_k_min -18
_diffrn_reflns_limit_l_max 49
_diffrn_reflns_limit_l_min -2
_diffrn_reflns_number 42452
_diffrn_reflns_point_group_measured_fraction_full 0.981
_diffrn_reflns_point_group_measured_fraction_max 0.932
_diffrn_reflns_theta_full 24.577
_diffrn_reflns_theta_max 25.787
_diffrn_reflns_theta_min 4.590
_diffrn_source 'Daresbury SRS Station 9.8'
_exptl_absorpt_coefficient_mu 0.129
_exptl_absorpt_correction_type none
_exptl_crystal_colour 'dark green'
_exptl_crystal_density_diffrn 1.082
_exptl_crystal_description plate
_exptl_crystal_F_000 7648
_exptl_crystal_recrystallization_method 'Re-crystallisation from solvent: 1,2-dichloroethane, pentane'
_exptl_crystal_size_max 0.180
_exptl_crystal_size_mid 0.150
_exptl_crystal_size_min 0.010
_refine_diff_density_max 1.944
_refine_diff_density_min -1.418
_refine_diff_density_rms 0.264
_refine_ls_extinction_coef 0.0293(16)
_refine_ls_extinction_expression Fc^*^=kFc[1+0.001xFc^2^\l^3^/sin(2\q)]^-1/4^
_refine_ls_extinction_method 'SHELXL-2018/1 (Sheldrick 2018)'
_refine_ls_goodness_of_fit_ref 1.071
_refine_ls_hydrogen_treatment constr
_refine_ls_matrix_type full
_refine_ls_number_parameters 2575
_refine_ls_number_reflns 42452
_refine_ls_number_restraints 11126
_refine_ls_restrained_S_all 0.986
_refine_ls_R_factor_all 0.2409
_refine_ls_R_factor_gt 0.2034
_refine_ls_shift/su_max 0.003
_refine_ls_shift/su_mean 0.000
_refine_ls_structure_factor_coef Fsqd
_refine_ls_weighting_details 'w=1/[\s^2^(Fo^2^)+(0.1954P)^2^+264.5945P] where P=(Fo^2^+2Fc^2^)/3'
_refine_ls_weighting_scheme calc
_refine_ls_wR_factor_gt 0.4944
_refine_ls_wR_factor_ref 0.5174
_reflns_Friedel_coverage 0.000
_reflns_number_gt 28286
_reflns_number_total 42452
_reflns_threshold_expression 'I > 2\s(I)'
_cod_data_source_file c8ob00491a2.cif
_cod_data_source_block oxdp26
_cod_depositor_comments 'Adding full bibliography for 7156219--7156223.cif.'
_cod_database_code 7156222
_shelx_shelxl_version_number 2018/1
_shelx_space_group_comment
;
The symmetry employed for this shelxl refinement is uniquely defined
by the following loop, which should always be used as a source of
symmetry information in preference to the above space-group names.
They are only intended as comments.
;
_shelx_estimated_absorpt_t_min 0.977
_shelx_estimated_absorpt_t_max 0.999

loop_
_space_group_symop_operation_xyz
'x, y, z'
'-x+1/2, y+1/2, -z+1/2'
'-x, -y, -z'
'x-1/2, -y-1/2, z-1/2'

loop_
_atom_site_label
_atom_site_type_symbol
_atom_site_fract_x
_atom_site_fract_y
_atom_site_fract_z
_atom_site_U_iso_or_equiv
_atom_site_adp_type
_atom_site_occupancy
_atom_site_site_symmetry_order
_atom_site_calc_flag
_atom_site_refinement_flags_posn
_atom_site_refinement_flags_adp
_atom_site_refinement_flags_occupancy
_atom_site_disorder_assembly
_atom_site_disorder_group
N1A N 0.6560(2) 0.0864(5) 0.26623(18) 0.0266(16) Uani 1 1 d D U . . .
H1NA H 0.642329 0.063538 0.250238 0.032 Uiso 1 1 calc R U . . .
N2A N 0.5951(2) -0.0366(5) 0.26153(18) 0.0267(16) Uani 1 1 d D U . . .
N3A N 0.5905(2) -0.0221(6) 0.1911(2) 0.0361(19) Uani 1 1 d D U . . .
H3NA H 0.606703 -0.005114 0.206196 0.043 Uiso 1 1 calc R U . . .
N4A N 0.6492(2) 0.1020(6) 0.19650(19) 0.0308(18) Uani 1 1 d D U . . .
N5A N 0.5444(3) -0.3378(7) 0.2730(3) 0.053(3) Uani 1 1 d D U . . .
N6A N 0.5443(4) -0.3292(8) 0.1705(3) 0.067(3) Uani 1 1 d D U . . .
C1A C 0.6879(2) 0.1269(6) 0.2625(2) 0.0276(19) Uani 1 1 d D U . . .
C2A C 0.7008(3) 0.1583(7) 0.2930(2) 0.035(2) Uani 1 1 d D U . . .
H2A H 0.722870 0.189829 0.297433 0.042 Uiso 1 1 calc R U . . .
C3A C 0.6754(3) 0.1348(7) 0.3154(2) 0.033(2) Uani 1 1 d D U . . .
H3A H 0.676286 0.149110 0.338073 0.039 Uiso 1 1 calc R U . . .
C4A C 0.6478(2) 0.0858(6) 0.2987(2) 0.0281(19) Uani 1 1 d D U . . .
C5A C 0.6176(2) 0.0395(6) 0.3115(2) 0.0312(19) Uani 1 1 d D U . . .
C6A C 0.5945(2) -0.0178(6) 0.2947(2) 0.0294(19) Uani 1 1 d D U . . .
C7A C 0.5647(2) -0.0675(8) 0.3092(2) 0.040(2) Uani 1 1 d D U . . .
H7A H 0.557327 -0.063927 0.331224 0.048 Uiso 1 1 calc R U . . .
C8A C 0.5495(3) -0.1197(7) 0.2849(2) 0.040(2) Uani 1 1 d D U . . .
H8A H 0.529881 -0.161070 0.286705 0.048 Uiso 1 1 calc R U . . .
C9A C 0.5696(2) -0.0992(6) 0.2557(2) 0.032(2) Uani 1 1 d D U . . .
C10A C 0.5636(3) -0.1451(6) 0.2246(2) 0.033(2) Uani 1 1 d D U . . .
C11A C 0.5668(3) -0.0932(7) 0.1941(2) 0.037(2) Uani 1 1 d D U . . .
C12A C 0.5463(3) -0.0990(8) 0.1651(2) 0.041(2) Uani 1 1 d D U . . .
H12A H 0.527522 -0.141649 0.160514 0.050 Uiso 1 1 calc R U . . .
C13A C 0.5581(3) -0.0317(8) 0.1441(2) 0.040(2) Uani 1 1 d D U . . .
H13A H 0.549563 -0.021309 0.122280 0.048 Uiso 1 1 calc R U . . .
C14A C 0.5853(3) 0.0184(7) 0.1614(2) 0.036(2) Uani 1 1 d D U . . .
C15A C 0.6058(3) 0.0927(7) 0.1495(2) 0.035(2) Uani 1 1 d D U . . .
C16A C 0.6355(2) 0.1307(6) 0.1653(2) 0.0309(19) Uani 1 1 d D U . . .
C17A C 0.6587(3) 0.2004(7) 0.1524(2) 0.035(2) Uani 1 1 d D U . . .
H17A H 0.655076 0.232982 0.132480 0.042 Uiso 1 1 calc R U . . .
C18A C 0.6863(3) 0.2101(7) 0.1744(2) 0.033(2) Uani 1 1 d D U . . .
H18A H 0.706259 0.250601 0.172718 0.040 Uiso 1 1 calc R U . . .
C19A C 0.6800(2) 0.1475(6) 0.2008(2) 0.0282(19) Uani 1 1 d D U . . .
C20A C 0.7034(2) 0.1406(6) 0.2303(2) 0.0291(19) Uani 1 1 d D U . . .
C21A C 0.7406(2) 0.1358(7) 0.2277(2) 0.033(2) Uani 1 1 d D U . . .
C22A C 0.8090(2) 0.1015(7) 0.2371(3) 0.039(2) Uani 1 1 d D U . . .
C23A C 0.8046(2) 0.1090(7) 0.2041(3) 0.043(2) Uani 1 1 d D U . . .
C24A C 0.8335(3) 0.0975(8) 0.1836(3) 0.051(3) Uani 1 1 d D U . . .
H24A H 0.830334 0.103967 0.160584 0.061 Uiso 1 1 calc R U . . .
C25A C 0.8669(3) 0.0764(9) 0.1975(4) 0.062(3) Uani 1 1 d D U . . .
H25A H 0.887001 0.068389 0.183885 0.075 Uiso 1 1 calc R U . . .
C26A C 0.8714(3) 0.0667(8) 0.2313(4) 0.057(3) Uani 1 1 d D U . . .
H26A H 0.894439 0.050709 0.240579 0.069 Uiso 1 1 calc R U . . .
C27A C 0.8430(2) 0.0799(7) 0.2511(3) 0.051(3) Uani 1 1 d D U . . .
H27A H 0.846195 0.074536 0.274224 0.061 Uiso 1 1 calc R U . . .
C28A C 0.5519(3) -0.2317(6) 0.2229(2) 0.039(2) Uani 1 1 d D U . . .
C29A C 0.5477(3) -0.2888(7) 0.2512(3) 0.043(3) Uani 1 1 d D U . . .
C30A C 0.5473(3) -0.2840(8) 0.1934(3) 0.047(3) Uani 1 1 d D U . . .
C31A C 0.6143(3) 0.0435(6) 0.3481(2) 0.035(2) Uani 1 1 d D U . . .
C32A C 0.5971(3) 0.1157(7) 0.3629(2) 0.041(2) Uani 1 1 d D U . . .
H32A H 0.589616 0.166246 0.349798 0.049 Uiso 1 1 calc R U . . .
C33A C 0.5903(3) 0.1174(7) 0.3960(2) 0.049(3) Uani 1 1 d D U . . .
C34A C 0.6020(4) 0.0413(8) 0.4143(3) 0.053(3) Uani 1 1 d D U . . .
H34A H 0.596857 0.039570 0.436999 0.064 Uiso 1 1 calc R U . . .
C35A C 0.6202(3) -0.0304(7) 0.4014(2) 0.049(3) Uani 1 1 d D U . . .
C36A C 0.6246(3) -0.0312(7) 0.3678(2) 0.039(2) Uani 1 1 d D U . . .
H36A H 0.634868 -0.083400 0.357832 0.047 Uiso 1 1 calc R U . . .
C37A C 0.5693(4) 0.1910(9) 0.4129(3) 0.074(4) Uani 1 1 d D U . . .
C38A C 0.5533(5) 0.2597(11) 0.3884(4) 0.084(6) Uani 0.879(18) 1 d D U P A 1
H38A H 0.539858 0.306453 0.400164 0.125 Uiso 0.879(18) 1 calc R U P A 1
H38B H 0.572819 0.288508 0.376486 0.125 Uiso 0.879(18) 1 calc R U P A 1
H38C H 0.536824 0.228235 0.372886 0.125 Uiso 0.879(18) 1 calc R U P A 1
C39A C 0.5939(5) 0.2413(14) 0.4375(5) 0.110(7) Uani 0.879(18) 1 d D U P A 1
H39A H 0.579992 0.288868 0.448301 0.164 Uiso 0.879(18) 1 calc R U P A 1
H39B H 0.603452 0.198178 0.453882 0.164 Uiso 0.879(18) 1 calc R U P A 1
H39C H 0.613943 0.269168 0.425963 0.164 Uiso 0.879(18) 1 calc R U P A 1
C40A C 0.5384(5) 0.1493(13) 0.4323(5) 0.105(7) Uani 0.879(18) 1 d D U P A 1
H40A H 0.525079 0.198058 0.443157 0.157 Uiso 0.879(18) 1 calc R U P A 1
H40B H 0.521877 0.116109 0.417349 0.157 Uiso 0.879(18) 1 calc R U P A 1
H40C H 0.548426 0.107258 0.448910 0.157 Uiso 0.879(18) 1 calc R U P A 1
C41A C 0.6321(4) -0.1139(8) 0.4215(3) 0.071(4) Uani 1 1 d D U . . .
C42A C 0.6557(13) -0.083(2) 0.4508(8) 0.098(10) Uani 0.33(2) 1 d D U P B 1
H42A H 0.642109 -0.040709 0.464227 0.148 Uiso 0.33(2) 1 calc R U P B 1
H42B H 0.662696 -0.136683 0.464083 0.148 Uiso 0.33(2) 1 calc R U P B 1
H42C H 0.677493 -0.053280 0.443065 0.148 Uiso 0.33(2) 1 calc R U P B 1
C43A C 0.5983(7) -0.161(3) 0.4342(11) 0.095(10) Uani 0.33(2) 1 d D U P B 1
H43A H 0.584801 -0.118378 0.447692 0.143 Uiso 0.33(2) 1 calc R U P B 1
H43B H 0.582855 -0.181086 0.415605 0.143 Uiso 0.33(2) 1 calc R U P B 1
H43C H 0.605507 -0.214185 0.447470 0.143 Uiso 0.33(2) 1 calc R U P B 1
C44A C 0.6530(14) -0.180(2) 0.4007(8) 0.097(10) Uani 0.33(2) 1 d D U P B 1
H44A H 0.637669 -0.199331 0.381905 0.145 Uiso 0.33(2) 1 calc R U P B 1
H44B H 0.674734 -0.150016 0.392831 0.145 Uiso 0.33(2) 1 calc R U P B 1
H44C H 0.659937 -0.233419 0.413849 0.145 Uiso 0.33(2) 1 calc R U P B 1
C45A C 0.5938(3) 0.1331(7) 0.1168(2) 0.038(2) Uani 1 1 d D U . . .
C46A C 0.5943(3) 0.0818(7) 0.0880(2) 0.037(2) Uani 1 1 d D U . . .
H46A H 0.603049 0.020918 0.088597 0.045 Uiso 1 1 calc R U . . .
C47A C 0.5820(3) 0.1201(7) 0.0583(2) 0.038(2) Uani 1 1 d D U . . .
C48A C 0.5686(3) 0.2082(7) 0.0587(3) 0.043(2) Uani 1 1 d D U . . .
H48A H 0.559655 0.233844 0.038681 0.052 Uiso 1 1 calc R U . . .
C49A C 0.5674(3) 0.2612(6) 0.0870(2) 0.042(2) Uani 1 1 d D U . . .
C50A C 0.5809(3) 0.2208(7) 0.1162(2) 0.038(2) Uani 1 1 d D U . . .
H50A H 0.581033 0.255073 0.135996 0.046 Uiso 1 1 calc R U . . .
C51A C 0.5833(3) 0.0680(7) 0.0257(2) 0.048(3) Uani 1 1 d D U . . .
C52A C 0.5992(4) -0.0273(8) 0.0299(3) 0.057(3) Uani 1 1 d D U . . .
H52A H 0.585242 -0.061474 0.045746 0.068 Uiso 1 1 calc R U . . .
H52B H 0.598256 -0.058967 0.008732 0.068 Uiso 1 1 calc R U . . .
H52C H 0.624473 -0.022644 0.037818 0.068 Uiso 1 1 calc R U . . .
C53A C 0.5443(3) 0.0606(12) 0.0121(3) 0.066(4) Uani 1 1 d D U . . .
H53A H 0.534022 0.121789 0.009441 0.079 Uiso 1 1 calc R U . . .
H53B H 0.544135 0.029604 -0.009141 0.079 Uiso 1 1 calc R U . . .
H53C H 0.529822 0.025599 0.027429 0.079 Uiso 1 1 calc R U . . .
C54A C 0.6053(4) 0.1208(10) 0.0009(3) 0.060(4) Uani 1 1 d D U . . .
H54A H 0.595194 0.182187 -0.001823 0.073 Uiso 1 1 calc R U . . .
H54B H 0.630541 0.125257 0.008924 0.073 Uiso 1 1 calc R U . . .
H54C H 0.604324 0.088933 -0.020162 0.073 Uiso 1 1 calc R U . . .
C55A C 0.5529(3) 0.3594(7) 0.0871(3) 0.050(3) Uani 1 1 d D U . . .
C56A C 0.5287(5) 0.3781(11) 0.0577(4) 0.095(6) Uani 1 1 d D U . . .
H56A H 0.541694 0.364263 0.037687 0.114 Uiso 1 1 calc R U . . .
H56B H 0.507029 0.339800 0.058514 0.114 Uiso 1 1 calc R U . . .
H56C H 0.521600 0.442473 0.057528 0.114 Uiso 1 1 calc R U . . .
C57A C 0.5850(4) 0.4241(9) 0.0865(5) 0.082(5) Uani 1 1 d D U . . .
H57A H 0.601094 0.412654 0.105573 0.098 Uiso 1 1 calc R U . . .
H57B H 0.598360 0.414142 0.066375 0.098 Uiso 1 1 calc R U . . .
H57C H 0.576408 0.487262 0.087014 0.098 Uiso 1 1 calc R U . . .
C58A C 0.5324(5) 0.3811(11) 0.1180(4) 0.089(5) Uani 1 1 d D U . . .
H58A H 0.548100 0.368973 0.137291 0.107 Uiso 1 1 calc R U . . .
H58B H 0.525332 0.445447 0.117749 0.107 Uiso 1 1 calc R U . . .
H58C H 0.510762 0.342774 0.118735 0.107 Uiso 1 1 calc R U . . .
S1A S 0.77081(7) 0.11940(19) 0.26054(7) 0.0368(6) Uani 1 1 d D U . . .
S2A S 0.76145(7) 0.1416(2) 0.18986(7) 0.0392(7) Uani 1 1 d D U . . .
N1B N 0.1544(2) -0.0961(5) 0.22754(18) 0.0288(17) Uani 1 1 d D U . . .
H1NB H 0.140817 -0.073590 0.242872 0.035 Uiso 1 1 calc R U . . .
N2B N 0.0931(2) 0.0233(5) 0.2299(2) 0.0316(18) Uani 1 1 d D U . . .
N3B N 0.0862(2) -0.0005(6) 0.2992(2) 0.0333(19) Uani 1 1 d D U . . .
H3NB H 0.102128 -0.016868 0.284655 0.040 Uiso 1 1 calc R U . . .
N4B N 0.1479(2) -0.1182(5) 0.29665(18) 0.0279(17) Uani 1 1 d D U . . .
N5B N 0.0449(3) 0.3262(7) 0.2197(3) 0.047(2) Uani 1 1 d D U . . .
N6B N 0.0373(3) 0.3049(8) 0.3215(3) 0.052(3) Uani 1 1 d D U . . .
C1B C 0.1863(2) -0.1374(6) 0.2329(2) 0.031(2) Uani 1 1 d D U . . .
C2B C 0.1996(3) -0.1649(7) 0.2026(2) 0.035(2) Uani 1 1 d D U . . .
H2B H 0.221722 -0.195995 0.199130 0.042 Uiso 1 1 calc R U . . .
C3B C 0.1745(2) -0.1382(7) 0.1791(2) 0.031(2) Uani 1 1 d D U . . .
H3B H 0.176179 -0.148106 0.156194 0.038 Uiso 1 1 calc R U . . .
C4B C 0.1461(2) -0.0942(6) 0.1943(2) 0.0296(19) Uani 1 1 d D U . . .
C5B C 0.1164(2) -0.0460(6) 0.1802(2) 0.0317(19) Uani 1 1 d D U . . .
C6B C 0.0924(2) 0.0065(6) 0.1960(2) 0.032(2) Uani 1 1 d D U . . .
C7B C 0.0625(3) 0.0582(7) 0.1807(2) 0.035(2) Uani 1 1 d D U . . .
H7B H 0.055160 0.057525 0.158181 0.042 Uiso 1 1 calc R U . . .
C8B C 0.0473(3) 0.1070(7) 0.2047(2) 0.038(2) Uani 1 1 d D U . . .
H8B H 0.027361 0.147643 0.202143 0.045 Uiso 1 1 calc R U . . .
C9B C 0.0667(2) 0.0861(6) 0.2346(2) 0.0307(19) Uani 1 1 d D U . . .
C10B C 0.0597(2) 0.1261(6) 0.2661(2) 0.032(2) Uani 1 1 d D U . . .
C11B C 0.0623(3) 0.0697(7) 0.2951(2) 0.039(2) Uani 1 1 d D U . . .
C12B C 0.0420(3) 0.0734(7) 0.3233(3) 0.041(2) Uani 1 1 d D U . . .
H12B H 0.023734 0.116927 0.327737 0.049 Uiso 1 1 calc R U . . .
C13B C 0.0531(3) 0.0014(8) 0.3438(3) 0.044(3) Uani 1 1 d D U . . .
H13B H 0.043027 -0.015066 0.364066 0.052 Uiso 1 1 calc R U . . .
C14B C 0.0822(3) -0.0418(7) 0.3286(2) 0.036(2) Uani 1 1 d D U . . .
C15B C 0.1041(3) -0.1139(7) 0.3409(2) 0.036(2) Uani 1 1 d D U . . .
C16B C 0.1341(3) -0.1478(7) 0.3270(2) 0.034(2) Uani 1 1 d D U . . .
C17B C 0.1594(3) -0.2117(7) 0.3411(2) 0.039(2) Uani 1 1 d D U . . .
H17B H 0.156763 -0.243036 0.361267 0.046 Uiso 1 1 calc R U . . .
C18B C 0.1873(3) -0.2199(7) 0.3212(2) 0.031(2) Uani 1 1 d D U . . .
H18B H 0.208122 -0.257001 0.324388 0.038 Uiso 1 1 calc R U . . .
C19B C 0.1790(2) -0.1605(6) 0.2939(2) 0.032(2) Uani 1 1 d D U . . .
C20B C 0.2027(2) -0.1483(6) 0.2657(2) 0.0282(19) Uani 1 1 d D U . . .
C21B C 0.2395(2) -0.1449(6) 0.2714(2) 0.033(2) Uani 1 1 d D U . . .
C22B C 0.3082(2) -0.1109(7) 0.2655(3) 0.052(3) Uani 1 1 d D U . . .
C23B C 0.3041(3) -0.1181(7) 0.2986(3) 0.053(3) Uani 1 1 d D U . . .
C24B C 0.3331(3) -0.1043(8) 0.3208(4) 0.064(3) Uani 1 1 d D U . . .
H24B H 0.330371 -0.110599 0.343794 0.077 Uiso 1 1 calc R U . . .
C25B C 0.3657(3) -0.0813(9) 0.3079(4) 0.074(4) Uani 1 1 d D U . . .
H25B H 0.385712 -0.067904 0.322271 0.088 Uiso 1 1 calc R U . . .
C26B C 0.3700(3) -0.0774(9) 0.2748(4) 0.074(4) Uani 1 1 d D U . . .
H26B H 0.393488 -0.066227 0.266843 0.089 Uiso 1 1 calc R U . . .
C27B C 0.3421(3) -0.0887(8) 0.2529(4) 0.061(3) Uani 1 1 d D U . . .
H27B H 0.345289 -0.081978 0.229974 0.073 Uiso 1 1 calc R U . . .
C28B C 0.0484(3) 0.2141(6) 0.2684(2) 0.040(2) Uani 1 1 d D U . . .
C29B C 0.0460(3) 0.2744(7) 0.2410(3) 0.037(2) Uani 1 1 d D U . . .
C30B C 0.0421(3) 0.2614(7) 0.2985(3) 0.040(2) Uani 1 1 d D U . . .
C31B C 0.1125(3) -0.0491(7) 0.1433(2) 0.035(2) Uani 1 1 d D U . . .
C32B C 0.0987(3) -0.1244(7) 0.1266(2) 0.042(2) Uani 1 1 d D U . . .
H32B H 0.093088 -0.177508 0.138743 0.050 Uiso 1 1 calc R U . . .
C33B C 0.0929(3) -0.1255(7) 0.0929(2) 0.046(2) Uani 1 1 d D U . . .
C34B C 0.1038(3) -0.0466(7) 0.0762(3) 0.046(3) Uani 1 1 d D U . . .
H34B H 0.101395 -0.046382 0.052944 0.055 Uiso 1 1 calc R U . . .
C35B C 0.1177(3) 0.0304(7) 0.0914(2) 0.049(3) Uani 1 1 d D U . . .
C36B C 0.1220(3) 0.0268(7) 0.1249(2) 0.041(2) Uani 1 1 d D U . . .
H36B H 0.131972 0.078374 0.135989 0.050 Uiso 1 1 calc R U . . .
C37B C 0.0744(3) -0.2032(8) 0.0749(3) 0.065(3) Uani 1 1 d D U . . .
C38B C 0.0620(5) -0.2779(10) 0.0980(4) 0.065(5) Uani 0.807(18) 1 d D U P C 1
H38D H 0.050161 -0.326687 0.085196 0.097 Uiso 0.807(18) 1 calc R U P C 1
H38E H 0.082959 -0.302665 0.110231 0.097 Uiso 0.807(18) 1 calc R U P C 1
H38F H 0.044813 -0.252276 0.113304 0.097 Uiso 0.807(18) 1 calc R U P C 1
C39B C 0.0994(6) -0.2464(14) 0.0506(5) 0.094(6) Uani 0.807(18) 1 d D U P C 1
H39D H 0.086813 -0.296587 0.039251 0.140 Uiso 0.807(18) 1 calc R U P C 1
H39E H 0.106600 -0.200620 0.034598 0.140 Uiso 0.807(18) 1 calc R U P C 1
H39F H 0.120989 -0.269970 0.062322 0.140 Uiso 0.807(18) 1 calc R U P C 1
C40B C 0.0400(4) -0.1674(13) 0.0567(5) 0.080(6) Uani 0.807(18) 1 d D U P C 1
H40D H 0.027931 -0.217826 0.044960 0.119 Uiso 0.807(18) 1 calc R U P C 1
H40E H 0.023518 -0.141486 0.072557 0.119 Uiso 0.807(18) 1 calc R U P C 1
H40F H 0.046679 -0.120277 0.040970 0.119 Uiso 0.807(18) 1 calc R U P C 1
C41B C 0.1289(3) 0.1158(8) 0.0725(3) 0.066(3) Uani 1 1 d D U . . .
C42B C 0.1193(8) 0.1071(16) 0.0363(3) 0.084(7) Uani 0.67(2) 1 d D U P D 1
H42D H 0.093160 0.097636 0.033301 0.126 Uiso 0.67(2) 1 calc R U P D 1
H42E H 0.126280 0.163045 0.024956 0.126 Uiso 0.67(2) 1 calc R U P D 1
H42F H 0.132245 0.055130 0.027161 0.126 Uiso 0.67(2) 1 calc R U P D 1
C43B C 0.1092(8) 0.1985(10) 0.0865(6) 0.092(7) Uani 0.67(2) 1 d D U P D 1
H43D H 0.115427 0.204200 0.109979 0.138 Uiso 0.67(2) 1 calc R U P D 1
H43E H 0.116713 0.253825 0.075122 0.138 Uiso 0.67(2) 1 calc R U P D 1
H43F H 0.083043 0.190295 0.083513 0.138 Uiso 0.67(2) 1 calc R U P D 1
C44B C 0.1694(4) 0.1307(18) 0.0786(7) 0.093(7) Uani 0.67(2) 1 d D U P D 1
H44D H 0.174614 0.135939 0.102212 0.140 Uiso 0.67(2) 1 calc R U P D 1
H44E H 0.182797 0.078891 0.069857 0.140 Uiso 0.67(2) 1 calc R U P D 1
H44F H 0.176832 0.186806 0.067652 0.140 Uiso 0.67(2) 1 calc R U P D 1
C45B C 0.0928(3) -0.1554(7) 0.3725(2) 0.037(2) Uani 1 1 d D U . . .
C46B C 0.0969(3) -0.1054(8) 0.4020(2) 0.044(3) Uani 1 1 d D U . . .
H46B H 0.106225 -0.045080 0.401576 0.053 Uiso 1 1 calc R U . . .
C47B C 0.0873(3) -0.1444(7) 0.4316(2) 0.046(3) Uani 1 1 d D U . . .
C48B C 0.0732(3) -0.2308(7) 0.4308(2) 0.040(2) Uani 1 1 d D U . . .
H48B H 0.066084 -0.257003 0.450891 0.048 Uiso 1 1 calc R U . . .
C49B C 0.0688(3) -0.2829(7) 0.4021(2) 0.039(2) Uani 1 1 d D U . . .
C50B C 0.0784(3) -0.2421(6) 0.3732(2) 0.035(2) Uani 1 1 d D U . . .
H50B H 0.074918 -0.274607 0.353214 0.041 Uiso 1 1 calc R U . . .
C51B C 0.0929(3) -0.0918(8) 0.4638(2) 0.055(3) Uani 1 1 d D U . . .
C52B C 0.1056(5) 0.0068(9) 0.4587(4) 0.080(5) Uani 1 1 d D U . . .
H52D H 0.128178 0.006733 0.446820 0.096 Uiso 1 1 calc R U . . .
H52E H 0.086987 0.040477 0.446093 0.096 Uiso 1 1 calc R U . . .
H52F H 0.109630 0.036120 0.480115 0.096 Uiso 1 1 calc R U . . .
C53B C 0.0582(4) -0.0873(15) 0.4822(4) 0.099(6) Uani 1 1 d D U . . .
H53D H 0.039566 -0.056151 0.468675 0.118 Uiso 1 1 calc R U . . .
H53E H 0.050007 -0.149240 0.487101 0.118 Uiso 1 1 calc R U . . .
H53F H 0.062323 -0.053589 0.502660 0.118 Uiso 1 1 calc R U . . .
C54B C 0.1223(4) -0.1399(11) 0.4842(4) 0.081(5) Uani 1 1 d D U . . .
H54D H 0.144618 -0.142216 0.471841 0.097 Uiso 1 1 calc R U . . .
H54E H 0.126759 -0.106452 0.504662 0.097 Uiso 1 1 calc R U . . .
H54F H 0.114443 -0.202103 0.489103 0.097 Uiso 1 1 calc R U . . .
C55B C 0.0537(3) -0.3796(7) 0.4035(2) 0.044(3) Uani 1 1 d D U . . .
C56B C 0.0236(4) -0.3864(11) 0.4281(4) 0.079(5) Uani 1 1 d D U . . .
H56D H 0.014394 -0.449088 0.428537 0.095 Uiso 1 1 calc R U . . .
H56E H 0.033132 -0.369818 0.449994 0.095 Uiso 1 1 calc R U . . .
H56F H 0.003879 -0.344832 0.421686 0.095 Uiso 1 1 calc R U . . .
C57B C 0.0840(4) -0.4451(10) 0.4139(4) 0.074(4) Uani 1 1 d D U . . .
H57D H 0.074446 -0.507333 0.414846 0.088 Uiso 1 1 calc R U . . .
H57E H 0.103341 -0.442514 0.398037 0.088 Uiso 1 1 calc R U . . .
H57F H 0.093812 -0.427645 0.435635 0.088 Uiso 1 1 calc R U . . .
C58B C 0.0384(4) -0.4097(11) 0.3699(3) 0.070(4) Uani 1 1 d D U . . .
H58D H 0.028939 -0.471840 0.371421 0.084 Uiso 1 1 calc R U . . .
H58E H 0.018890 -0.368274 0.362810 0.084 Uiso 1 1 calc R U . . .
H58F H 0.057684 -0.408083 0.353921 0.084 Uiso 1 1 calc R U . . .
S1B S 0.27007(7) -0.1284(2) 0.23979(8) 0.0428(7) Uani 1 1 d D U . . .
S2B S 0.26036(8) -0.1500(2) 0.30991(8) 0.0427(7) Uani 1 1 d D U . . .
N1C N 0.3337(2) 0.1395(6) 0.29232(19) 0.0318(18) Uani 1 1 d D U . . .
H1NC H 0.319019 0.139257 0.274952 0.038 Uiso 1 1 calc R U . . .
N2C N 0.2552(2) 0.1166(5) 0.28012(18) 0.0289(17) Uani 1 1 d D U . . .
N3C N 0.2617(2) 0.0907(6) 0.21172(18) 0.0275(17) Uani 1 1 d D U . . .
H3NC H 0.275951 0.105016 0.228579 0.033 Uiso 1 1 calc R U . . .
N4C N 0.3394(2) 0.1112(6) 0.22339(19) 0.0326(18) Uani 1 1 d D U . . .
N5C N 0.1343(3) 0.2278(8) 0.2834(2) 0.049(3) Uani 1 1 d D U . . .
N6C N 0.1371(3) 0.1980(6) 0.1803(2) 0.044(2) Uani 1 1 d D U . . .
C1C C 0.3696(3) 0.1539(6) 0.2916(2) 0.031(2) Uani 1 1 d D U . . .
C2C C 0.3828(3) 0.1508(7) 0.3243(2) 0.038(2) Uani 1 1 d D U . . .
H2C H 0.407138 0.160466 0.331558 0.045 Uiso 1 1 calc R U . . .
C3C C 0.3542(3) 0.1313(7) 0.3437(2) 0.038(2) Uani 1 1 d D U . . .
H3C H 0.355436 0.123202 0.366834 0.046 Uiso 1 1 calc R U . . .
C4C C 0.3232(2) 0.1253(7) 0.3238(2) 0.033(2) Uani 1 1 d D U . . .
C5C C 0.2878(2) 0.1063(6) 0.3331(2) 0.032(2) Uani 1 1 d D U . . .
C6C C 0.2572(2) 0.1001(6) 0.3138(2) 0.0305(19) Uani 1 1 d D U . . .
C7C C 0.2211(3) 0.0771(7) 0.3246(2) 0.034(2) Uani 1 1 d D U . . .
H7C H 0.214953 0.060759 0.346208 0.041 Uiso 1 1 calc R U . . .
C8C C 0.1981(3) 0.0829(7) 0.2985(2) 0.033(2) Uani 1 1 d D U . . .
H8C H 0.172803 0.072028 0.298072 0.040 Uiso 1 1 calc R U . . .
C9C C 0.2200(2) 0.1093(7) 0.2714(2) 0.0289(19) Uani 1 1 d D U . . .
C10C C 0.2044(2) 0.1272(6) 0.23903(19) 0.0268(18) Uani 1 1 d D U . . .
C11C C 0.2248(2) 0.0996(6) 0.2105(2) 0.0297(19) Uani 1 1 d D U . . .
C12C C 0.2123(2) 0.0708(8) 0.1798(2) 0.034(2) Uani 1 1 d D U . . .
H12C H 0.187799 0.069934 0.172209 0.041 Uiso 1 1 calc R U . . .
C13C C 0.2418(2) 0.0437(7) 0.1623(2) 0.031(2) Uani 1 1 d D U . . .
H13C H 0.241202 0.020985 0.140474 0.038 Uiso 1 1 calc R U . . .
C14C C 0.2729(2) 0.0559(7) 0.1825(2) 0.034(2) Uani 1 1 d D U . . .
C15C C 0.3091(2) 0.0421(7) 0.1745(2) 0.031(2) Uani 1 1 d D U . . .
C16C C 0.3391(2) 0.0655(8) 0.1934(2) 0.034(2) Uani 1 1 d D U . . .
C17C C 0.3758(2) 0.0544(8) 0.1829(2) 0.038(2) Uani 1 1 d D U . . .
H17C H 0.383385 0.024124 0.163717 0.046 Uiso 1 1 calc R U . . .
C18C C 0.3970(3) 0.0949(9) 0.2055(3) 0.044(3) Uani 1 1 d D U . . .
H18C H 0.422585 0.100016 0.205346 0.052 Uiso 1 1 calc R U . . .
C19C C 0.3737(2) 0.1297(7) 0.2304(2) 0.030(2) Uani 1 1 d D U . . .
C20C C 0.3875(2) 0.1729(7) 0.2610(2) 0.033(2) Uani 1 1 d D U . . .
C21C C 0.4187(2) 0.2245(7) 0.2608(2) 0.032(2) Uani 1 1 d D U . . .
C22C C 0.4703(2) 0.3375(7) 0.2766(2) 0.038(2) Uani 1 1 d D U . . .
C23C C 0.4700(3) 0.3364(7) 0.2433(3) 0.042(2) Uani 1 1 d D U . . .
C24C C 0.4946(3) 0.3869(8) 0.2259(3) 0.054(3) Uani 1 1 d D U . . .
H24C H 0.496113 0.381302 0.202824 0.065 Uiso 1 1 calc R U . . .
C25C C 0.5168(3) 0.4461(8) 0.2437(3) 0.050(3) Uani 1 1 d D U . . .
H25C H 0.531722 0.486728 0.232094 0.060 Uiso 1 1 calc R U . . .
C26C C 0.5184(3) 0.4488(8) 0.2773(3) 0.050(3) Uani 1 1 d D U . . .
H26C H 0.535626 0.485665 0.288811 0.061 Uiso 1 1 calc R U . . .
C27C C 0.4940(3) 0.3965(8) 0.2936(3) 0.051(3) Uani 1 1 d D U . . .
H27C H 0.493281 0.400242 0.316770 0.061 Uiso 1 1 calc R U . . .
C28C C 0.1707(2) 0.1643(6) 0.2358(2) 0.0288(19) Uani 1 1 d D U . . .
C29C C 0.1507(3) 0.1957(7) 0.2629(2) 0.037(2) Uani 1 1 d D U . . .
C30C C 0.1522(3) 0.1824(7) 0.2047(2) 0.034(2) Uani 1 1 d D U . . .
C31C C 0.2825(3) 0.0976(7) 0.3697(2) 0.038(2) Uani 1 1 d D U . . .
C32C C 0.2861(3) 0.1719(7) 0.3903(2) 0.036(2) Uani 1 1 d D U . . .
H32C H 0.293162 0.229182 0.381761 0.044 Uiso 1 1 calc R U . . .
C33C C 0.2794(3) 0.1636(7) 0.4237(2) 0.045(2) Uani 1 1 d D U . . .
C34C C 0.2674(4) 0.0780(7) 0.4348(3) 0.053(3) Uani 1 1 d D U . . .
H34C H 0.260893 0.072265 0.457083 0.063 Uiso 1 1 calc R U . . .
C35C C 0.2648(4) 0.0025(7) 0.4149(2) 0.057(3) Uani 1 1 d D U . . .
C36C C 0.2714(4) 0.0128(7) 0.3817(2) 0.045(3) Uani 1 1 d D U . . .
H36C H 0.268424 -0.037518 0.367235 0.054 Uiso 1 1 calc R U . . .
C37C C 0.2820(3) 0.2432(8) 0.4471(2) 0.057(3) Uani 1 1 d D U . . .
C38C C 0.2982(4) 0.3278(8) 0.4316(3) 0.052(3) Uani 1 1 d D U . . .
H38G H 0.299381 0.377336 0.447658 0.063 Uiso 1 1 calc R U . . .
H38H H 0.322701 0.313825 0.424427 0.063 Uiso 1 1 calc R U . . .
H38I H 0.283091 0.346437 0.412612 0.063 Uiso 1 1 calc R U . . .
C39C C 0.3056(4) 0.2193(10) 0.4770(3) 0.065(4) Uani 1 1 d D U . . .
H39G H 0.306938 0.271683 0.491887 0.078 Uiso 1 1 calc R U . . .
H39H H 0.295163 0.167074 0.488320 0.078 Uiso 1 1 calc R U . . .
H39I H 0.329997 0.203703 0.470070 0.078 Uiso 1 1 calc R U . . .
C40C C 0.2438(3) 0.2675(11) 0.4578(4) 0.070(4) Uani 1 1 d D U . . .
H40G H 0.245090 0.319011 0.473027 0.083 Uiso 1 1 calc R U . . .
H40H H 0.228822 0.284126 0.438466 0.083 Uiso 1 1 calc R U . . .
H40I H 0.233102 0.214786 0.468606 0.083 Uiso 1 1 calc R U . . .
C41C C 0.2498(4) -0.0883(8) 0.4275(3) 0.077(4) Uani 1 1 d D U . . .
C42C C 0.2105(5) -0.0788(16) 0.4349(8) 0.097(7) Uani 0.65(3) 1 d D U P E 1
H42G H 0.207501 -0.030174 0.451066 0.146 Uiso 0.65(3) 1 calc R U P E 1
H42H H 0.196692 -0.063550 0.414743 0.146 Uiso 0.65(3) 1 calc R U P E 1
H42I H 0.201551 -0.136388 0.443733 0.146 Uiso 0.65(3) 1 calc R U P E 1
C43C C 0.2565(7) -0.1634(9) 0.4023(5) 0.066(6) Uani 0.65(3) 1 d D U P E 1
H43G H 0.282397 -0.167250 0.398171 0.099 Uiso 0.65(3) 1 calc R U P E 1
H43H H 0.248035 -0.221955 0.410744 0.099 Uiso 0.65(3) 1 calc R U P E 1
H43I H 0.243176 -0.149117 0.381754 0.099 Uiso 0.65(3) 1 calc R U P E 1
C44C C 0.2725(9) -0.1164(17) 0.4580(5) 0.110(8) Uani 0.65(3) 1 d D U P E 1
H44G H 0.297932 -0.121978 0.452331 0.165 Uiso 0.65(3) 1 calc R U P E 1
H44H H 0.270123 -0.069991 0.475095 0.165 Uiso 0.65(3) 1 calc R U P E 1
H44I H 0.263779 -0.175097 0.466107 0.165 Uiso 0.65(3) 1 calc R U P E 1
C45C C 0.3152(3) 0.0002(6) 0.1417(2) 0.035(2) Uani 1 1 d D U . . .
C46C C 0.3290(3) -0.0895(6) 0.1397(2) 0.033(2) Uani 1 1 d D U . . .
H46C H 0.332831 -0.124888 0.158956 0.040 Uiso 1 1 calc R U . . .
C47C C 0.3370(3) -0.1260(6) 0.1088(2) 0.034(2) Uani 1 1 d D U . . .
C48C C 0.3283(3) -0.0746(6) 0.0815(2) 0.033(2) Uani 1 1 d D U . . .
H48C H 0.332981 -0.099876 0.060636 0.040 Uiso 1 1 calc R U . . .
C49C C 0.3133(3) 0.0119(6) 0.0825(2) 0.034(2) Uani 1 1 d D U . . .
C50C C 0.3070(3) 0.0486(7) 0.1135(2) 0.034(2) Uani 1 1 d D U . . .
H50C H 0.296955 0.107947 0.115093 0.040 Uiso 1 1 calc R U . . .
C51C C 0.3541(3) -0.2209(6) 0.1081(2) 0.041(2) Uani 1 1 d D U . . .
C52C C 0.3284(4) -0.2909(7) 0.1225(3) 0.051(3) Uani 1 1 d D U . . .
H52G H 0.323012 -0.273548 0.145011 0.061 Uiso 1 1 calc R U . . .
H52H H 0.305841 -0.292713 0.109201 0.061 Uiso 1 1 calc R U . . .
H52I H 0.339778 -0.351180 0.122493 0.061 Uiso 1 1 calc R U . . .
C53C C 0.3625(4) -0.2477(9) 0.0730(2) 0.057(3) Uani 1 1 d D U . . .
H53G H 0.378972 -0.202829 0.063774 0.068 Uiso 1 1 calc R U . . .
H53H H 0.373910 -0.308034 0.072952 0.068 Uiso 1 1 calc R U . . .
H53I H 0.339973 -0.249567 0.059660 0.068 Uiso 1 1 calc R U . . .
C54C C 0.3896(3) -0.2206(11) 0.1284(3) 0.061(3) Uani 1 1 d D U . . .
H54G H 0.384756 -0.203504 0.151043 0.073 Uiso 1 1 calc R U . . .
H54H H 0.400429 -0.281555 0.128050 0.073 Uiso 1 1 calc R U . . .
H54I H 0.406344 -0.176509 0.119077 0.073 Uiso 1 1 calc R U . . .
C55C C 0.3026(3) 0.0689(7) 0.0522(2) 0.041(2) Uani 1 1 d D U . . .
C56C C 0.3145(5) 0.0223(10) 0.0208(3) 0.069(4) Uani 1 1 d D U . . .
H56G H 0.340920 0.015635 0.021460 0.083 Uiso 1 1 calc R U . . .
H56H H 0.303244 -0.038063 0.019005 0.083 Uiso 1 1 calc R U . . .
H56I H 0.307048 0.059329 0.001780 0.083 Uiso 1 1 calc R U . . .
C57C C 0.3210(4) 0.1625(8) 0.0546(3) 0.057(3) Uani 1 1 d D U . . .
H57G H 0.347313 0.154578 0.055402 0.068 Uiso 1 1 calc R U . . .
H57H H 0.313876 0.199223 0.035387 0.068 Uiso 1 1 calc R U . . .
H57I H 0.313478 0.193557 0.074523 0.068 Uiso 1 1 calc R U . . .
C58C C 0.2615(3) 0.0789(10) 0.0509(3) 0.057(3) Uani 1 1 d D U . . .
H58G H 0.253715 0.108779 0.070904 0.068 Uiso 1 1 calc R U . . .
H58H H 0.254167 0.115860 0.031799 0.068 Uiso 1 1 calc R U . . .
H58I H 0.250363 0.018468 0.049023 0.068 Uiso 1 1 calc R U . . .
S1C S 0.43862(8) 0.27207(19) 0.29605(7) 0.0387(7) Uani 1 1 d D U . . .
S2C S 0.43745(8) 0.2630(2) 0.22507(7) 0.0440(7) Uani 1 1 d D U . . .
N1D N 0.6634(2) 0.3538(5) 0.28807(17) 0.0283(17) Uani 1 1 d D U . . .
H1ND H 0.678451 0.356815 0.271806 0.034 Uiso 1 1 calc R U . . .
N2D N 0.7411(2) 0.3769(5) 0.28105(17) 0.0291(17) Uani 1 1 d D U . . .
N3D N 0.73501(19) 0.4001(5) 0.21205(18) 0.0270(16) Uani 1 1 d D U . . .
H3ND H 0.720743 0.383049 0.227792 0.032 Uiso 1 1 calc R U . . .
N4D N 0.6574(2) 0.3773(6) 0.2187(2) 0.0322(18) Uani 1 1 d D U . . .
N5D N 0.8620(3) 0.2630(8) 0.2903(2) 0.048(2) Uani 1 1 d D U . . .
N6D N 0.8585(3) 0.2993(7) 0.1873(3) 0.053(3) Uani 1 1 d D U . . .
C1D C 0.6279(2) 0.3359(6) 0.28507(19) 0.0284(19) Uani 1 1 d D U . . .
C2D C 0.6129(3) 0.3401(7) 0.3163(2) 0.037(2) Uani 1 1 d D U . . .
H2D H 0.588360 0.330002 0.321374 0.044 Uiso 1 1 calc R U . . .
C3D C 0.6407(3) 0.3616(7) 0.3378(2) 0.038(2) Uani 1 1 d D U . . .
H3D H 0.638602 0.371239 0.360682 0.046 Uiso 1 1 calc R U . . .
C4D C 0.6726(3) 0.3668(7) 0.3207(2) 0.035(2) Uani 1 1 d D U . . .
C5D C 0.7081(2) 0.3860(7) 0.3324(2) 0.034(2) Uani 1 1 d D U . . .
C6D C 0.7389(3) 0.3909(7) 0.3149(2) 0.036(2) Uani 1 1 d D U . . .
C7D C 0.7750(3) 0.4123(8) 0.3283(2) 0.039(2) Uani 1 1 d D U . . .
H7D H 0.781284 0.427278 0.350388 0.047 Uiso 1 1 calc R U . . .
C8D C 0.7978(3) 0.4067(7) 0.3032(2) 0.040(2) Uani 1 1 d D U . . .
H8D H 0.823176 0.416635 0.304394 0.048 Uiso 1 1 calc R U . . .
C9D C 0.7768(2) 0.3832(7) 0.2747(2) 0.033(2) Uani 1 1 d D U . . .
C10D C 0.7913(2) 0.3665(6) 0.2429(2) 0.0296(19) Uani 1 1 d D U . . .
C11D C 0.7719(2) 0.3947(7) 0.2134(2) 0.031(2) Uani 1 1 d D U . . .
C12D C 0.7845(3) 0.4264(9) 0.1841(3) 0.045(3) Uani 1 1 d D U . . .
H12D H 0.809140 0.430088 0.178242 0.054 Uiso 1 1 calc R U . . .
C13D C 0.7547(3) 0.4521(8) 0.1645(2) 0.038(2) Uani 1 1 d D U . . .
H13D H 0.755219 0.476173 0.142950 0.046 Uiso 1 1 calc R U . . .
C14D C 0.7236(2) 0.4356(7) 0.1828(2) 0.035(2) Uani 1 1 d D U . . .
C15D C 0.6874(2) 0.4478(7) 0.1719(2) 0.035(2) Uani 1 1 d D U . . .
C16D C 0.6572(2) 0.4239(8) 0.1884(2) 0.037(2) Uani 1 1 d D U . . .
C17D C 0.6205(3) 0.4333(9) 0.1766(3) 0.050(3) Uani 1 1 d D U . . .
H17D H 0.612678 0.462789 0.156941 0.060 Uiso 1 1 calc R U . . .
C18D C 0.5995(3) 0.3937(9) 0.1980(2) 0.046(3) Uani 1 1 d D U . . .
H18D H 0.573905 0.388653 0.196562 0.056 Uiso 1 1 calc R U . . .
C19D C 0.6233(2) 0.3598(8) 0.2238(2) 0.037(2) Uani 1 1 d D U . . .
C20D C 0.6098(2) 0.3163(6) 0.25361(19) 0.0278(19) Uani 1 1 d D U . . .
C21D C 0.5811(2) 0.2578(6) 0.2508(2) 0.032(2) Uani 1 1 d D U . . .
C22D C 0.5292(3) 0.1430(6) 0.2620(2) 0.037(2) Uani 1 1 d D U . . .
C23D C 0.5328(3) 0.1394(7) 0.2293(2) 0.040(2) Uani 1 1 d D U . . .
C24D C 0.5120(3) 0.0803(9) 0.2102(3) 0.059(3) Uani 1 1 d D U . . .
H24D H 0.515188 0.077343 0.187235 0.071 Uiso 1 1 calc R U . . .
C25D C 0.4867(3) 0.0259(8) 0.2245(3) 0.057(3) Uani 1 1 d D U . . .
H25D H 0.472150 -0.014543 0.211483 0.069 Uiso 1 1 calc R U . . .
C26D C 0.4827(3) 0.0308(8) 0.2577(3) 0.058(3) Uani 1 1 d D U . . .
H26D H 0.465224 -0.006946 0.267622 0.069 Uiso 1 1 calc R U . . .
C27D C 0.5029(3) 0.0879(7) 0.2768(3) 0.047(3) Uani 1 1 d D U . . .
H27D H 0.499411 0.090991 0.299714 0.057 Uiso 1 1 calc R U . . .
C28D C 0.8254(2) 0.3313(7) 0.2409(2) 0.035(2) Uani 1 1 d D U . . .
C29D C 0.8449(3) 0.2956(8) 0.2694(2) 0.037(2) Uani 1 1 d D U . . .
C30D C 0.8433(3) 0.3150(7) 0.2106(2) 0.039(2) Uani 1 1 d D U . . .
C31D C 0.7132(3) 0.3956(7) 0.3688(2) 0.041(2) Uani 1 1 d D U . . .
C32D C 0.7094(4) 0.3217(8) 0.3892(2) 0.046(3) Uani 1 1 d D U . . .
H32D H 0.702385 0.264591 0.380074 0.055 Uiso 1 1 calc R U . . .
C33D C 0.7157(4) 0.3286(8) 0.4230(2) 0.057(3) Uani 1 1 d D U . . .
C34D C 0.7296(4) 0.4127(8) 0.4344(3) 0.059(3) Uani 1 1 d D U . . .
H34D H 0.737524 0.416676 0.456709 0.071 Uiso 1 1 calc R U . . .
C35D C 0.7326(4) 0.4897(7) 0.4152(3) 0.058(3) Uani 1 1 d D U . . .
C36D C 0.7250(4) 0.4791(8) 0.3818(2) 0.048(3) Uani 1 1 d D U . . .
H36D H 0.727893 0.529661 0.367579 0.057 Uiso 1 1 calc R U . . .
C37D C 0.7138(4) 0.2482(8) 0.4458(3) 0.069(4) Uani 1 1 d D U . . .
C38D C 0.6971(5) 0.1658(10) 0.4287(4) 0.088(5) Uani 1 1 d D U . . .
H38J H 0.696221 0.114716 0.444179 0.106 Uiso 1 1 calc R U . . .
H38K H 0.672454 0.180663 0.420867 0.106 Uiso 1 1 calc R U . . .
H38L H 0.711742 0.148697 0.410113 0.106 Uiso 1 1 calc R U . . .
C39D C 0.6895(5) 0.2752(13) 0.4737(4) 0.093(5) Uani 1 1 d D U . . .
H39J H 0.687720 0.224180 0.489076 0.112 Uiso 1 1 calc R U . . .
H39K H 0.699946 0.328188 0.485201 0.112 Uiso 1 1 calc R U . . .
H39L H 0.665388 0.290634 0.464820 0.112 Uiso 1 1 calc R U . . .
C40D C 0.7517(4) 0.2239(12) 0.4591(3) 0.083(5) Uani 1 1 d D U . . .
H40J H 0.750202 0.171570 0.473873 0.099 Uiso 1 1 calc R U . . .
H40K H 0.767084 0.208513 0.440774 0.099 Uiso 1 1 calc R U . . .
H40L H 0.761990 0.276185 0.471034 0.099 Uiso 1 1 calc R U . . .
C41D C 0.7501(4) 0.5784(8) 0.4274(3) 0.074(4) Uani 1 1 d D U . . .
C42D C 0.7909(4) 0.5636(13) 0.4309(5) 0.109(6) Uani 1 1 d D U . . .
H42J H 0.795889 0.513460 0.446226 0.131 Uiso 1 1 calc R U . . .
H42K H 0.800500 0.548315 0.409443 0.131 Uiso 1 1 calc R U . . .
H42L H 0.802482 0.619400 0.439184 0.131 Uiso 1 1 calc R U . . .
C43D C 0.7440(6) 0.6568(9) 0.4033(4) 0.092(6) Uani 1 1 d D U . . .
H43J H 0.754249 0.640790 0.382185 0.111 Uiso 1 1 calc R U . . .
H43K H 0.718005 0.668164 0.400249 0.111 Uiso 1 1 calc R U . . .
H43L H 0.755926 0.711811 0.411954 0.111 Uiso 1 1 calc R U . . .
C44D C 0.7347(7) 0.5988(15) 0.4609(4) 0.130(8) Uani 1 1 d D U . . .
H44J H 0.739206 0.546799 0.475482 0.156 Uiso 1 1 calc R U . . .
H44K H 0.746538 0.653216 0.470145 0.156 Uiso 1 1 calc R U . . .
H44L H 0.708617 0.609570 0.458439 0.156 Uiso 1 1 calc R U . . .
C45D C 0.6819(3) 0.4914(6) 0.1388(2) 0.033(2) Uani 1 1 d D U . . .
C46D C 0.6682(3) 0.5808(7) 0.1352(2) 0.037(2) Uani 1 1 d D U . . .
H46D H 0.663695 0.616609 0.154065 0.044 Uiso 1 1 calc R U . . .
C47D C 0.6612(3) 0.6165(6) 0.1037(2) 0.040(2) Uani 1 1 d D U . . .
C48D C 0.6697(3) 0.5640(7) 0.0775(2) 0.043(3) Uani 1 1 d D U . . .
H48D H 0.665399 0.588706 0.056204 0.051 Uiso 1 1 calc R U . . .
C49D C 0.6841(3) 0.4770(6) 0.0798(2) 0.041(2) Uani 1 1 d D U . . .
C50D C 0.6899(3) 0.4407(7) 0.1112(2) 0.038(2) Uani 1 1 d D U . . .
H50D H 0.699367 0.380849 0.113717 0.045 Uiso 1 1 calc R U . . .
C51D C 0.6445(3) 0.7127(7) 0.1009(2) 0.050(3) Uani 1 1 d D U . . .
C52D C 0.6437(16) 0.757(2) 0.1346(6) 0.067(10) Uani 0.190(16) 1 d D U P F 1
H52J H 0.629322 0.718978 0.149164 0.101 Uiso 0.190(16) 1 calc R U P F 1
H52K H 0.668413 0.762349 0.143752 0.101 Uiso 0.190(16) 1 calc R U P F 1
H52L H 0.632724 0.817477 0.132684 0.101 Uiso 0.190(16) 1 calc R U P F 1
C53D C 0.6667(12) 0.7704(18) 0.0781(12) 0.062(9) Uani 0.190(16) 1 d D U P F 1
H53J H 0.667031 0.741308 0.056485 0.092 Uiso 0.190(16) 1 calc R U P F 1
H53K H 0.655782 0.831087 0.075982 0.092 Uiso 0.190(16) 1 calc R U P F 1
H53L H 0.691471 0.775959 0.087051 0.092 Uiso 0.190(16) 1 calc R U P F 1
C54D C 0.6058(7) 0.705(2) 0.0873(13) 0.057(9) Uani 0.190(16) 1 d D U P F 1
H54J H 0.591528 0.667811 0.102126 0.085 Uiso 0.190(16) 1 calc R U P F 1
H54K H 0.595089 0.766099 0.085517 0.085 Uiso 0.190(16) 1 calc R U P F 1
H54L H 0.605789 0.676518 0.065643 0.085 Uiso 0.190(16) 1 calc R U P F 1
C55D C 0.6955(3) 0.4191(7) 0.0505(2) 0.058(3) Uani 1 1 d D U . . .
C56D C 0.6841(7) 0.4669(13) 0.0185(3) 0.091(6) Uani 0.88(2) 1 d D U P G 1
H56J H 0.695827 0.526739 0.017525 0.137 Uiso 0.88(2) 1 calc R U P G 1
H56K H 0.691375 0.429835 -0.000157 0.137 Uiso 0.88(2) 1 calc R U P G 1
H56L H 0.657748 0.474825 0.017588 0.137 Uiso 0.88(2) 1 calc R U P G 1
C57D C 0.6773(5) 0.3270(8) 0.0518(4) 0.072(5) Uani 0.88(2) 1 d D U P G 1
H57J H 0.650992 0.335084 0.051426 0.107 Uiso 0.88(2) 1 calc R U P G 1
H57K H 0.684143 0.290564 0.032844 0.107 Uiso 0.88(2) 1 calc R U P G 1
H57L H 0.685023 0.295468 0.072024 0.107 Uiso 0.88(2) 1 calc R U P G 1
C58D C 0.7365(3) 0.4108(12) 0.0510(4) 0.070(5) Uani 0.88(2) 1 d D U P G 1
H58J H 0.747321 0.471740 0.050157 0.106 Uiso 0.88(2) 1 calc R U P G 1
H58K H 0.744782 0.380106 0.071239 0.106 Uiso 0.88(2) 1 calc R U P G 1
H58L H 0.743902 0.375202 0.032059 0.106 Uiso 0.88(2) 1 calc R U P G 1
S1D S 0.55814(8) 0.21437(19) 0.28447(7) 0.0366(6) Uani 1 1 d D U . . .
S2D S 0.56537(8) 0.2126(2) 0.21339(7) 0.0467(8) Uani 1 1 d D U . . .
C38W C 0.5301(8) 0.193(5) 0.400(2) 0.093(11) Uani 0.121(18) 1 d D U P A 2
H38M H 0.516932 0.241416 0.411268 0.140 Uiso 0.121(18) 1 calc R U P A 2
H38N H 0.529574 0.205643 0.376400 0.140 Uiso 0.121(18) 1 calc R U P A 2
H38O H 0.518610 0.134291 0.404039 0.140 Uiso 0.121(18) 1 calc R U P A 2
C39W C 0.5864(19) 0.2843(13) 0.407(2) 0.079(10) Uani 0.121(18) 1 d D U P A 2
H39M H 0.572641 0.331569 0.417874 0.119 Uiso 0.121(18) 1 calc R U P A 2
H39N H 0.611487 0.284338 0.415379 0.119 Uiso 0.121(18) 1 calc R U P A 2
H39O H 0.586128 0.296562 0.383187 0.119 Uiso 0.121(18) 1 calc R U P A 2
C40W C 0.569(3) 0.175(5) 0.4499(5) 0.097(11) Uani 0.121(18) 1 d D U P A 2
H40M H 0.555672 0.223706 0.460302 0.145 Uiso 0.121(18) 1 calc R U P A 2
H40N H 0.558264 0.116066 0.454419 0.145 Uiso 0.121(18) 1 calc R U P A 2
H40O H 0.594415 0.175519 0.458622 0.145 Uiso 0.121(18) 1 calc R U P A 2
C42W C 0.6261(9) -0.0995(17) 0.4576(3) 0.097(7) Uani 0.67(2) 1 d D U P B 2
H42M H 0.639440 -0.045329 0.465181 0.146 Uiso 0.67(2) 1 calc R U P B 2
H42N H 0.600240 -0.091015 0.461115 0.146 Uiso 0.67(2) 1 calc R U P B 2
H42O H 0.634831 -0.152963 0.469923 0.146 Uiso 0.67(2) 1 calc R U P B 2
C43W C 0.6119(8) -0.1976(10) 0.4085(7) 0.104(8) Uani 0.67(2) 1 d D U P B 2
H43M H 0.616328 -0.204955 0.385145 0.157 Uiso 0.67(2) 1 calc R U P B 2
H43N H 0.620492 -0.251802 0.420466 0.157 Uiso 0.67(2) 1 calc R U P B 2
H43O H 0.585900 -0.189854 0.411658 0.157 Uiso 0.67(2) 1 calc R U P B 2
C44W C 0.6727(4) -0.1282(19) 0.4162(7) 0.093(7) Uani 0.67(2) 1 d D U P B 2
H44M H 0.676625 -0.137478 0.392761 0.139 Uiso 0.67(2) 1 calc R U P B 2
H44N H 0.686177 -0.074305 0.423801 0.139 Uiso 0.67(2) 1 calc R U P B 2
H44O H 0.681147 -0.181840 0.428470 0.139 Uiso 0.67(2) 1 calc R U P B 2
C38X C 0.0912(14) -0.2941(11) 0.0861(13) 0.070(9) Uani 0.193(18) 1 d D U P C 2
H38P H 0.079148 -0.344440 0.074374 0.105 Uiso 0.193(18) 1 calc R U P C 2
H38Q H 0.117072 -0.294418 0.081432 0.105 Uiso 0.193(18) 1 calc R U P C 2
H38R H 0.088200 -0.301550 0.109732 0.105 Uiso 0.193(18) 1 calc R U P C 2
C39X C 0.0801(16) -0.195(3) 0.0380(4) 0.078(10) Uani 0.193(18) 1 d D U P C 2
H39P H 0.067941 -0.245684 0.026520 0.118 Uiso 0.193(18) 1 calc R U P C 2
H39Q H 0.069849 -0.137094 0.029958 0.118 Uiso 0.193(18) 1 calc R U P C 2
H39R H 0.106022 -0.196611 0.033776 0.118 Uiso 0.193(18) 1 calc R U P C 2
C40X C 0.0341(5) -0.205(3) 0.0810(13) 0.071(9) Uani 0.193(18) 1 d D U P C 2
H40P H 0.022851 -0.255843 0.069004 0.106 Uiso 0.193(18) 1 calc R U P C 2
H40Q H 0.030340 -0.212126 0.104487 0.106 Uiso 0.193(18) 1 calc R U P C 2
H40R H 0.023148 -0.147427 0.073397 0.106 Uiso 0.193(18) 1 calc R U P C 2
C42X C 0.0987(10) 0.142(3) 0.0477(10) 0.080(9) Uani 0.33(2) 1 d D U P D 2
H42P H 0.094336 0.090769 0.032526 0.120 Uiso 0.33(2) 1 calc R U P D 2
H42Q H 0.076499 0.154686 0.059389 0.120 Uiso 0.33(2) 1 calc R U P D 2
H42R H 0.105904 0.195656 0.035479 0.120 Uiso 0.33(2) 1 calc R U P D 2
C43X C 0.1357(14) 0.1944(14) 0.0961(7) 0.082(9) Uani 0.33(2) 1 d D U P D 2
H43P H 0.113607 0.206939 0.108019 0.123 Uiso 0.33(2) 1 calc R U P D 2
H43Q H 0.155310 0.178294 0.111740 0.123 Uiso 0.33(2) 1 calc R U P D 2
H43R H 0.142507 0.248840 0.083810 0.123 Uiso 0.33(2) 1 calc R U P D 2
C44X C 0.1631(10) 0.096(2) 0.0539(12) 0.094(9) Uani 0.33(2) 1 d D U P D 2
H44P H 0.158510 0.044967 0.038693 0.142 Uiso 0.33(2) 1 calc R U P D 2
H44Q H 0.169938 0.149980 0.041488 0.142 Uiso 0.33(2) 1 calc R U P D 2
H44R H 0.182742 0.079434 0.069418 0.142 Uiso 0.33(2) 1 calc R U P D 2
C42Y C 0.2108(7) -0.098(3) 0.4127(12) 0.094(10) Uani 0.35(3) 1 d D U P E 2
H42S H 0.195934 -0.046851 0.420086 0.140 Uiso 0.35(3) 1 calc R U P E 2
H42T H 0.211466 -0.097228 0.388718 0.140 Uiso 0.35(3) 1 calc R U P E 2
H42U H 0.200213 -0.155419 0.419960 0.140 Uiso 0.35(3) 1 calc R U P E 2
C43Y C 0.2716(11) -0.1677(12) 0.4156(12) 0.089(9) Uani 0.35(3) 1 d D U P E 2
H43S H 0.272890 -0.164918 0.391640 0.134 Uiso 0.35(3) 1 calc R U P E 2
H43T H 0.296119 -0.164924 0.425384 0.134 Uiso 0.35(3) 1 calc R U P E 2
H43U H 0.260010 -0.224802 0.421903 0.134 Uiso 0.35(3) 1 calc R U P E 2
C44Y C 0.2459(16) -0.085(2) 0.4641(4) 0.097(10) Uani 0.35(3) 1 d D U P E 2
H44S H 0.231416 -0.031554 0.469857 0.145 Uiso 0.35(3) 1 calc R U P E 2
H44T H 0.233765 -0.140417 0.471428 0.145 Uiso 0.35(3) 1 calc R U P E 2
H44U H 0.269873 -0.080539 0.474909 0.145 Uiso 0.35(3) 1 calc R U P E 2
C52Z C 0.6707(5) 0.7793(9) 0.1175(5) 0.069(5) Uani 0.810(16) 1 d D U P F 2
H52M H 0.674536 0.762024 0.140566 0.104 Uiso 0.810(16) 1 calc R U P F 2
H52N H 0.693842 0.777775 0.106476 0.104 Uiso 0.810(16) 1 calc R U P F 2
H52O H 0.660564 0.840949 0.116241 0.104 Uiso 0.810(16) 1 calc R U P F 2
C53Z C 0.6384(6) 0.7385(11) 0.0654(3) 0.073(5) Uani 0.810(16) 1 d D U P F 2
H53M H 0.661516 0.737702 0.054300 0.110 Uiso 0.810(16) 1 calc R U P F 2
H53N H 0.621728 0.694800 0.054796 0.110 Uiso 0.810(16) 1 calc R U P F 2
H53O H 0.627906 0.799821 0.064004 0.110 Uiso 0.810(16) 1 calc R U P F 2
C54Z C 0.6091(4) 0.7134(12) 0.1186(5) 0.067(5) Uani 0.810(16) 1 d D U P F 2
H54M H 0.613495 0.696545 0.141623 0.101 Uiso 0.810(16) 1 calc R U P F 2
H54N H 0.598484 0.774651 0.117437 0.101 Uiso 0.810(16) 1 calc R U P F 2
H54O H 0.592306 0.669629 0.108229 0.101 Uiso 0.810(16) 1 calc R U P F 2
C56Z C 0.6652(13) 0.417(6) 0.0245(12) 0.076(11) Uani 0.12(2) 1 d D U P G 2
H56M H 0.659863 0.479755 0.017298 0.114 Uiso 0.12(2) 1 calc R U P G 2
H56N H 0.672745 0.380939 0.005818 0.114 Uiso 0.12(2) 1 calc R U P G 2
H56O H 0.643547 0.390325 0.033758 0.114 Uiso 0.12(2) 1 calc R U P G 2
C57Z C 0.704(3) 0.323(2) 0.0621(10) 0.068(10) Uani 0.12(2) 1 d D U P G 2
H57M H 0.723811 0.324668 0.078802 0.101 Uiso 0.12(2) 1 calc R U P G 2
H57N H 0.682662 0.295367 0.071381 0.101 Uiso 0.12(2) 1 calc R U P G 2
H57O H 0.711859 0.285981 0.043442 0.101 Uiso 0.12(2) 1 calc R U P G 2
C58Z C 0.7296(16) 0.460(4) 0.0363(16) 0.065(10) Uani 0.12(2) 1 d D U P G 2
H58M H 0.749003 0.460976 0.053159 0.098 Uiso 0.12(2) 1 calc R U P G 2
H58N H 0.737062 0.423056 0.017688 0.098 Uiso 0.12(2) 1 calc R U P G 2
H58O H 0.724501 0.522427 0.028855 0.098 Uiso 0.12(2) 1 calc R U P G 2

loop_
_atom_site_aniso_label
_atom_site_aniso_U_11
_atom_site_aniso_U_22
_atom_site_aniso_U_33
_atom_site_aniso_U_23
_atom_site_aniso_U_13
_atom_site_aniso_U_12
N1A 0.026(4) 0.018(4) 0.036(4) 0.004(3) 0.000(3) 0.004(3)
N2A 0.021(4) 0.020(4) 0.039(4) 0.008(3) 0.003(3) 0.001(3)
N3A 0.032(4) 0.037(5) 0.039(4) 0.010(4) -0.006(3) -0.007(4)
N4A 0.028(4) 0.028(4) 0.036(4) 0.008(3) -0.003(3) 0.004(3)
N5A 0.043(6) 0.032(5) 0.083(8) 0.012(5) 0.004(5) -0.002(5)
N6A 0.068(8) 0.046(7) 0.086(8) -0.012(6) -0.003(7) -0.016(6)
C1A 0.026(4) 0.021(4) 0.035(4) 0.007(4) 0.001(3) 0.005(4)
C2A 0.035(5) 0.025(5) 0.044(5) 0.003(4) -0.001(4) -0.003(4)
C3A 0.036(5) 0.022(5) 0.041(5) -0.005(4) 0.002(4) 0.002(4)
C4A 0.030(4) 0.016(4) 0.038(5) 0.000(4) 0.001(4) -0.001(3)
C5A 0.024(4) 0.024(4) 0.046(5) 0.006(4) 0.003(4) 0.001(4)
C6A 0.015(4) 0.030(5) 0.044(5) 0.018(4) 0.000(4) 0.002(3)
C7A 0.021(4) 0.055(6) 0.044(5) 0.024(5) 0.010(4) 0.002(4)
C8A 0.030(5) 0.033(5) 0.056(6) 0.011(5) -0.002(4) -0.004(4)
C9A 0.022(4) 0.023(4) 0.052(5) 0.014(4) 0.003(4) -0.001(4)
C10A 0.018(4) 0.031(5) 0.051(5) 0.008(4) -0.004(4) -0.003(4)
C11A 0.026(5) 0.042(5) 0.044(5) 0.006(4) -0.002(4) -0.013(4)
C12A 0.041(6) 0.043(6) 0.038(5) 0.005(5) -0.007(4) -0.012(5)
C13A 0.036(5) 0.046(6) 0.038(5) 0.003(5) -0.003(4) -0.012(5)
C14A 0.033(5) 0.037(5) 0.039(5) 0.011(4) 0.005(4) 0.002(4)
C15A 0.033(5) 0.036(5) 0.036(5) 0.012(4) -0.009(4) -0.002(4)
C16A 0.036(5) 0.022(4) 0.035(5) 0.006(4) 0.007(4) 0.002(4)
C17A 0.039(5) 0.030(5) 0.035(5) 0.002(4) 0.001(4) 0.000(4)
C18A 0.034(5) 0.026(5) 0.040(5) -0.002(4) 0.000(4) 0.002(4)
C19A 0.028(4) 0.022(4) 0.034(4) -0.001(4) 0.000(3) 0.007(4)
C20A 0.035(5) 0.015(4) 0.037(4) -0.005(4) -0.004(4) 0.000(4)
C21A 0.029(4) 0.024(5) 0.046(5) -0.003(4) 0.007(4) -0.011(4)
C22A 0.021(4) 0.015(4) 0.082(6) 0.009(5) -0.006(4) -0.003(4)
C23A 0.026(4) 0.024(5) 0.079(7) -0.003(5) 0.010(4) -0.016(4)
C24A 0.024(5) 0.034(6) 0.096(7) 0.000(6) 0.012(5) -0.004(5)
C25A 0.025(5) 0.033(6) 0.131(9) -0.006(7) 0.027(6) -0.002(5)
C26A 0.020(5) 0.026(5) 0.125(9) 0.004(7) -0.004(6) 0.004(4)
C27A 0.022(5) 0.021(5) 0.108(8) 0.008(6) -0.010(5) -0.006(4)
C28A 0.027(5) 0.028(5) 0.062(6) 0.007(4) 0.004(4) 0.001(4)
C29A 0.037(6) 0.024(5) 0.068(6) 0.010(5) 0.009(5) -0.002(5)
C30A 0.038(6) 0.031(6) 0.070(7) -0.006(5) 0.001(5) -0.014(5)
C31A 0.029(5) 0.030(5) 0.046(5) 0.002(4) 0.002(4) -0.005(4)
C32A 0.039(6) 0.038(5) 0.047(5) 0.005(4) 0.007(5) 0.004(5)
C33A 0.051(6) 0.053(6) 0.045(6) 0.002(5) 0.015(5) 0.004(5)
C34A 0.062(7) 0.060(7) 0.039(5) 0.005(5) 0.011(5) -0.005(6)
C35A 0.052(6) 0.044(5) 0.051(6) 0.015(5) 0.005(5) -0.003(5)
C36A 0.039(5) 0.038(5) 0.040(5) 0.002(4) -0.002(4) 0.005(5)
C37A 0.096(9) 0.074(8) 0.054(7) 0.013(6) 0.035(7) 0.034(7)
C38A 0.094(12) 0.074(11) 0.084(11) 0.012(9) 0.045(9) 0.048(10)
C39A 0.139(15) 0.104(14) 0.087(12) -0.039(11) 0.020(10) 0.054(11)
C40A 0.102(12) 0.120(14) 0.096(13) 0.043(11) 0.071(10) 0.068(10)
C41A 0.090(9) 0.062(7) 0.061(7) 0.024(6) 0.002(7) -0.002(7)
C42A 0.11(2) 0.10(2) 0.083(16) 0.050(15) -0.012(16) 0.015(18)
C43A 0.125(19) 0.09(2) 0.07(2) 0.059(16) 0.004(15) -0.005(16)
C44A 0.12(2) 0.078(17) 0.094(18) 0.047(15) -0.004(17) 0.045(16)
C45A 0.042(5) 0.036(5) 0.037(5) 0.013(4) -0.008(4) -0.008(4)
C46A 0.031(5) 0.040(5) 0.040(5) 0.001(4) -0.005(4) 0.000(4)
C47A 0.039(5) 0.038(5) 0.038(5) 0.010(4) -0.002(4) -0.005(4)
C48A 0.037(5) 0.050(6) 0.043(5) 0.013(4) -0.002(4) -0.004(5)
C49A 0.046(6) 0.032(5) 0.049(6) 0.017(4) -0.007(5) -0.012(4)
C50A 0.035(5) 0.041(5) 0.039(5) 0.005(4) -0.006(4) -0.010(4)
C51A 0.051(6) 0.060(7) 0.033(5) 0.003(5) 0.005(5) 0.000(6)
C52A 0.068(8) 0.052(7) 0.050(7) -0.001(6) 0.011(6) 0.002(6)
C53A 0.057(7) 0.089(11) 0.052(7) -0.029(7) -0.001(6) -0.005(7)
C54A 0.062(8) 0.068(9) 0.052(7) 0.011(7) 0.025(6) 0.011(7)
C55A 0.047(6) 0.040(6) 0.062(7) 0.015(5) 0.000(5) 0.008(5)
C56A 0.113(13) 0.043(8) 0.127(12) 0.003(9) -0.054(11) 0.032(9)
C57A 0.083(10) 0.032(6) 0.131(14) -0.017(8) 0.008(9) 0.000(7)
C58A 0.094(12) 0.058(9) 0.118(11) 0.028(9) 0.028(10) 0.023(9)
S1A 0.0305(13) 0.0269(13) 0.0528(16) 0.0035(12) -0.0006(11) -0.0026(11)
S2A 0.0300(13) 0.0367(15) 0.0514(16) -0.0061(13) 0.0093(12) -0.0058(12)
N1B 0.028(4) 0.023(4) 0.036(4) -0.001(3) 0.004(3) 0.002(3)
N2B 0.018(4) 0.025(4) 0.052(5) 0.001(4) 0.007(3) -0.002(3)
N3B 0.028(4) 0.031(4) 0.042(4) 0.006(4) 0.013(3) 0.006(3)
N4B 0.028(4) 0.024(4) 0.031(4) 0.004(3) 0.003(3) -0.004(3)
N5B 0.040(5) 0.039(6) 0.064(6) 0.012(5) 0.007(5) 0.003(5)
N6B 0.052(6) 0.048(6) 0.057(6) 0.005(5) 0.011(5) 0.000(5)
C1B 0.034(5) 0.018(4) 0.042(4) -0.003(4) 0.001(4) 0.000(4)
C2B 0.030(5) 0.024(5) 0.051(5) 0.006(4) 0.006(4) 0.004(4)
C3B 0.033(5) 0.024(5) 0.037(4) -0.001(4) 0.006(4) 0.000(4)
C4B 0.033(4) 0.022(4) 0.034(4) 0.003(4) 0.003(4) 0.000(4)
C5B 0.027(4) 0.021(4) 0.047(5) -0.001(4) -0.001(4) -0.003(4)
C6B 0.024(4) 0.023(4) 0.048(5) 0.005(4) 0.002(4) 0.003(4)
C7B 0.027(5) 0.032(5) 0.047(5) -0.002(4) 0.007(4) -0.002(4)
C8B 0.025(5) 0.033(5) 0.055(6) 0.007(5) -0.003(4) 0.008(4)
C9B 0.023(4) 0.021(4) 0.049(5) 0.006(4) 0.006(4) -0.004(4)
C10B 0.018(4) 0.027(4) 0.053(5) 0.001(4) 0.004(4) -0.006(4)
C11B 0.037(5) 0.033(5) 0.047(5) 0.005(4) 0.013(4) -0.002(4)
C12B 0.042(6) 0.031(5) 0.050(6) 0.007(5) 0.015(5) 0.014(4)
C13B 0.043(6) 0.040(6) 0.049(6) 0.012(5) 0.017(5) 0.012(5)
C14B 0.030(5) 0.033(5) 0.045(5) 0.006(4) 0.004(4) 0.004(4)
C15B 0.036(5) 0.030(5) 0.042(5) 0.010(4) 0.009(4) 0.004(4)
C16B 0.044(5) 0.027(5) 0.030(5) 0.002(4) 0.002(4) 0.007(4)
C17B 0.041(5) 0.035(5) 0.040(5) 0.005(4) 0.004(4) 0.006(4)
C18B 0.031(5) 0.032(5) 0.031(5) -0.006(4) 0.000(4) 0.009(4)
C19B 0.038(5) 0.020(4) 0.039(5) -0.003(4) 0.006(4) -0.001(4)
C20B 0.028(4) 0.017(4) 0.040(4) 0.003(4) 0.009(4) 0.003(4)
C21B 0.029(4) 0.016(4) 0.053(6) -0.008(4) 0.000(4) -0.002(4)
C22B 0.032(5) 0.018(5) 0.107(7) -0.005(6) 0.000(5) 0.012(4)
C23B 0.039(5) 0.013(4) 0.105(8) -0.016(5) -0.012(5) 0.009(4)
C24B 0.043(6) 0.024(5) 0.124(9) -0.019(6) -0.020(6) 0.016(5)
C25B 0.040(6) 0.026(6) 0.152(10) -0.021(8) -0.035(8) 0.010(5)
C26B 0.032(6) 0.031(6) 0.160(11) -0.010(8) -0.009(7) 0.008(5)
C27B 0.028(5) 0.019(5) 0.135(9) 0.007(6) 0.003(6) 0.004(4)
C28B 0.032(5) 0.035(5) 0.053(5) 0.004(4) -0.001(4) 0.007(4)
C29B 0.016(4) 0.030(5) 0.064(6) 0.006(5) 0.008(4) 0.009(4)
C30B 0.039(6) 0.030(5) 0.051(6) 0.002(5) -0.001(5) 0.008(5)
C31B 0.021(4) 0.034(5) 0.049(5) 0.003(4) -0.002(4) -0.002(4)
C32B 0.041(6) 0.035(5) 0.049(5) -0.003(4) -0.004(5) 0.003(5)
C33B 0.049(6) 0.046(5) 0.043(5) 0.011(5) -0.004(5) 0.002(5)
C34B 0.056(7) 0.049(6) 0.033(5) -0.004(4) -0.002(5) 0.013(5)
C35B 0.051(6) 0.049(6) 0.048(6) 0.009(5) 0.004(5) 0.000(5)
C36B 0.043(6) 0.036(5) 0.045(5) -0.002(4) 0.005(5) -0.006(5)
C37B 0.084(8) 0.068(7) 0.042(6) 0.004(6) -0.020(6) -0.001(7)
C38B 0.088(12) 0.054(9) 0.051(9) 0.005(7) -0.018(8) -0.027(9)
C39B 0.098(13) 0.095(14) 0.090(13) -0.029(11) 0.028(11) -0.016(11)
C40B 0.067(10) 0.096(13) 0.074(11) 0.037(10) -0.032(8) -0.026(9)
C41B 0.082(8) 0.062(7) 0.055(7) 0.023(6) 0.001(6) -0.011(7)
C42B 0.114(17) 0.065(14) 0.073(11) 0.030(10) 0.001(11) -0.022(13)
C43B 0.131(17) 0.055(10) 0.089(14) 0.029(10) -0.003(14) 0.017(13)
C44B 0.077(12) 0.108(17) 0.095(15) 0.045(14) 0.004(11) -0.035(11)
C45B 0.043(5) 0.034(5) 0.036(5) 0.003(4) 0.010(4) 0.008(4)
C46B 0.053(6) 0.041(6) 0.038(5) 0.003(4) 0.010(5) 0.001(5)
C47B 0.060(6) 0.043(6) 0.035(5) 0.002(4) 0.004(5) 0.005(5)
C48B 0.043(6) 0.046(6) 0.032(5) 0.014(4) 0.005(4) 0.001(5)
C49B 0.031(5) 0.045(5) 0.043(5) 0.008(4) 0.008(4) 0.008(4)
C50B 0.039(5) 0.029(5) 0.037(5) 0.003(4) 0.011(4) 0.012(4)
C51B 0.064(7) 0.059(7) 0.041(6) -0.001(5) 0.005(5) -0.001(6)
C52B 0.116(13) 0.060(8) 0.065(9) -0.007(7) -0.007(9) -0.016(9)
C53B 0.096(11) 0.144(17) 0.058(9) -0.048(10) 0.029(8) -0.025(10)
C54B 0.096(11) 0.080(10) 0.064(9) 0.003(8) -0.025(8) -0.025(9)
C55B 0.047(6) 0.045(6) 0.040(6) 0.010(5) 0.015(5) -0.003(5)
C56B 0.086(10) 0.062(9) 0.093(10) -0.004(8) 0.043(9) -0.019(8)
C57B 0.087(10) 0.052(8) 0.081(10) 0.003(8) -0.014(8) 0.013(8)
C58B 0.079(10) 0.070(10) 0.062(8) 0.016(7) -0.003(7) -0.040(8)
S1B 0.0274(13) 0.0306(14) 0.071(2) 0.0054(14) 0.0104(13) 0.0031(11)
S2B 0.0384(15) 0.0344(15) 0.0547(17) -0.0122(13) -0.0056(13) 0.0025(12)
N1C 0.042(4) 0.020(4) 0.034(4) -0.006(3) 0.002(3) -0.002(4)
N2C 0.037(4) 0.018(4) 0.032(4) -0.005(3) 0.003(3) 0.003(3)
N3C 0.027(4) 0.029(4) 0.026(4) -0.002(3) 0.005(3) -0.008(3)
N4C 0.031(4) 0.036(5) 0.031(4) -0.007(4) 0.006(3) -0.001(4)
N5C 0.045(6) 0.055(6) 0.049(6) 0.005(5) 0.013(5) 0.009(5)
N6C 0.049(6) 0.028(5) 0.054(6) -0.005(4) 0.000(5) 0.004(4)
C1C 0.047(5) 0.015(4) 0.030(4) -0.002(4) -0.003(4) -0.004(4)
C2C 0.048(5) 0.028(5) 0.037(5) 0.001(4) -0.001(4) 0.001(5)
C3C 0.061(6) 0.026(5) 0.026(4) 0.000(4) -0.005(4) -0.014(5)
C4C 0.054(5) 0.015(4) 0.031(5) 0.003(4) 0.002(4) 0.002(4)
C5C 0.049(5) 0.013(4) 0.035(4) 0.005(4) 0.006(4) 0.000(4)
C6C 0.043(5) 0.015(4) 0.034(4) 0.003(4) 0.004(4) 0.001(4)
C7C 0.040(5) 0.022(5) 0.042(5) 0.004(4) 0.003(4) 0.000(4)
C8C 0.038(5) 0.026(5) 0.035(5) 0.002(4) 0.008(4) -0.003(4)
C9C 0.028(4) 0.022(4) 0.037(4) -0.008(4) 0.007(3) 0.001(4)
C10C 0.032(4) 0.019(4) 0.030(4) 0.000(3) 0.007(3) -0.012(4)
C11C 0.037(5) 0.021(4) 0.032(4) 0.002(4) 0.009(4) -0.005(4)
C12C 0.024(4) 0.041(6) 0.038(5) -0.005(4) 0.002(4) -0.008(4)
C13C 0.032(5) 0.037(5) 0.025(4) -0.003(4) 0.005(4) -0.003(4)
C14C 0.024(4) 0.034(5) 0.044(5) -0.010(4) -0.002(4) -0.003(4)
C15C 0.032(4) 0.036(5) 0.025(4) -0.004(4) 0.005(3) -0.002(4)
C16C 0.024(4) 0.039(5) 0.038(5) -0.011(4) 0.005(4) 0.001(4)
C17C 0.033(5) 0.055(6) 0.027(5) -0.011(4) 0.008(4) 0.007(5)
C18C 0.026(4) 0.058(7) 0.048(6) -0.011(5) 0.004(4) 0.000(5)
C19C 0.031(5) 0.028(5) 0.033(4) -0.008(4) 0.002(4) 0.002(4)
C20C 0.036(5) 0.025(5) 0.037(4) -0.003(4) -0.002(4) 0.003(4)
C21C 0.031(4) 0.027(5) 0.040(5) -0.004(4) 0.007(4) -0.001(4)
C22C 0.019(4) 0.034(5) 0.060(6) -0.010(5) 0.008(4) 0.005(4)
C23C 0.023(4) 0.032(5) 0.070(6) 0.006(5) 0.006(5) 0.000(4)
C24C 0.028(5) 0.049(7) 0.087(7) 0.015(6) 0.021(5) -0.004(5)
C25C 0.018(5) 0.035(6) 0.098(8) -0.004(6) 0.016(5) 0.001(4)
C26C 0.023(5) 0.031(5) 0.098(8) -0.006(6) 0.014(5) 0.001(4)
C27C 0.033(5) 0.032(6) 0.088(7) -0.014(5) 0.002(5) -0.007(5)
C28C 0.030(4) 0.019(4) 0.038(5) 0.002(4) 0.009(4) -0.003(4)
C29C 0.034(5) 0.031(5) 0.046(5) 0.005(5) 0.002(4) -0.001(4)
C30C 0.028(5) 0.026(5) 0.048(5) 0.005(4) 0.006(4) -0.003(4)
C31C 0.052(6) 0.034(5) 0.028(4) 0.002(4) 0.004(4) -0.003(5)
C32C 0.047(6) 0.029(5) 0.033(5) 0.008(4) 0.005(4) 0.001(5)
C33C 0.058(6) 0.044(5) 0.034(5) 0.001(4) 0.005(5) 0.005(5)
C34C 0.076(8) 0.056(6) 0.026(5) 0.015(5) 0.004(5) -0.006(6)
C35C 0.092(8) 0.048(5) 0.030(5) 0.009(5) 0.011(5) -0.013(6)
C36C 0.067(7) 0.033(5) 0.036(5) 0.009(4) 0.007(5) -0.008(5)
C37C 0.073(8) 0.066(7) 0.033(5) -0.006(5) 0.005(6) -0.008(7)
C38C 0.070(8) 0.047(7) 0.039(6) -0.024(5) 0.003(6) -0.011(6)
C39C 0.089(10) 0.064(9) 0.042(6) -0.015(6) 0.003(6) -0.003(8)
C40C 0.071(8) 0.074(10) 0.065(9) -0.024(8) 0.024(7) -0.003(7)
C41C 0.140(11) 0.059(7) 0.034(6) 0.015(6) 0.014(7) -0.029(8)
C42C 0.143(15) 0.070(14) 0.083(16) -0.002(13) 0.053(12) -0.039(12)
C43C 0.098(16) 0.040(9) 0.059(12) 0.021(8) 0.003(11) -0.026(10)
C44C 0.20(2) 0.081(16) 0.052(11) 0.029(10) 0.007(14) -0.024(17)
C45C 0.034(5) 0.032(5) 0.038(5) -0.002(4) 0.008(4) -0.003(4)
C46C 0.036(5) 0.024(4) 0.038(5) 0.001(4) 0.003(4) 0.003(4)
C47C 0.034(5) 0.030(5) 0.039(5) -0.001(4) 0.007(4) 0.001(4)
C48C 0.033(5) 0.035(5) 0.031(4) -0.001(4) 0.008(4) 0.008(4)
C49C 0.031(5) 0.033(5) 0.039(5) -0.007(4) 0.003(4) -0.003(4)
C50C 0.034(5) 0.033(5) 0.034(4) -0.003(4) 0.009(4) 0.001(4)
C51C 0.058(7) 0.034(5) 0.030(5) 0.001(4) 0.008(5) 0.012(5)
C52C 0.076(8) 0.027(5) 0.050(7) -0.002(5) 0.016(6) 0.007(6)
C53C 0.085(10) 0.042(7) 0.043(6) -0.004(5) 0.007(6) 0.020(7)
C54C 0.060(7) 0.075(10) 0.047(7) 0.008(7) -0.001(6) 0.028(7)
C55C 0.047(6) 0.039(6) 0.038(5) 0.004(5) 0.012(5) 0.010(5)
C56C 0.100(11) 0.065(9) 0.042(6) 0.012(6) 0.010(7) 0.019(8)
C57C 0.058(7) 0.053(7) 0.060(8) 0.019(6) 0.010(6) 0.015(6)
C58C 0.063(7) 0.048(7) 0.058(8) 0.006(6) -0.008(6) 0.009(6)
S1C 0.0381(14) 0.0315(14) 0.0466(15) -0.0081(12) 0.0007(12) -0.0037(12)
S2C 0.0310(14) 0.0550(19) 0.0464(16) -0.0050(14) 0.0097(12) -0.0081(13)
N1D 0.040(4) 0.020(4) 0.025(4) 0.000(3) 0.008(3) -0.001(3)
N2D 0.049(5) 0.010(3) 0.027(4) -0.003(3) -0.005(3) -0.004(3)
N3D 0.027(4) 0.022(4) 0.032(4) 0.003(3) 0.003(3) -0.004(3)
N4D 0.029(4) 0.030(4) 0.038(4) 0.006(4) 0.006(3) 0.001(4)
N5D 0.037(5) 0.052(6) 0.057(6) -0.002(5) 0.004(4) 0.007(5)
N6D 0.053(6) 0.039(6) 0.069(7) -0.004(5) 0.015(5) -0.005(5)
C1D 0.044(5) 0.016(4) 0.025(4) 0.004(3) 0.011(3) 0.002(4)
C2D 0.051(5) 0.031(5) 0.029(5) -0.001(4) 0.012(4) 0.001(5)
C3D 0.064(6) 0.022(5) 0.028(4) -0.005(4) 0.005(4) 0.002(5)
C4D 0.056(5) 0.021(4) 0.029(4) 0.005(4) -0.004(4) 0.002(4)
C5D 0.050(5) 0.020(4) 0.032(4) 0.001(4) -0.007(4) -0.001(4)
C6D 0.052(5) 0.024(5) 0.031(4) 0.006(4) -0.011(4) 0.004(4)
C7D 0.043(5) 0.030(5) 0.043(5) -0.005(4) -0.016(4) 0.002(5)
C8D 0.049(5) 0.026(5) 0.045(5) 0.004(4) -0.009(5) -0.006(5)
C9D 0.039(5) 0.022(4) 0.036(4) 0.009(4) -0.008(4) 0.001(4)
C10D 0.038(4) 0.008(4) 0.042(4) 0.004(4) -0.003(4) -0.009(4)
C11D 0.028(4) 0.027(5) 0.039(4) 0.008(4) 0.007(4) -0.011(4)
C12D 0.037(5) 0.048(6) 0.050(6) 0.008(5) 0.004(4) -0.018(5)
C13D 0.042(5) 0.033(5) 0.039(5) 0.010(4) 0.004(4) -0.013(5)
C14D 0.040(4) 0.029(5) 0.036(5) -0.002(4) 0.002(4) -0.007(4)
C15D 0.038(4) 0.028(5) 0.039(5) 0.003(4) 0.003(4) 0.000(4)
C16D 0.042(5) 0.036(5) 0.033(5) 0.006(4) 0.001(4) 0.000(4)
C17D 0.048(6) 0.064(7) 0.037(5) 0.020(5) 0.005(5) 0.015(6)
C18D 0.040(5) 0.074(8) 0.025(5) 0.011(5) -0.001(4) 0.013(5)
C19D 0.036(5) 0.050(6) 0.024(4) 0.005(4) 0.001(4) -0.007(5)
C20D 0.033(4) 0.030(5) 0.021(4) 0.001(4) 0.012(3) 0.005(4)
C21D 0.028(4) 0.028(5) 0.041(5) -0.001(4) 0.007(4) 0.006(4)
C22D 0.032(5) 0.016(4) 0.062(6) 0.002(4) -0.001(4) 0.012(4)
C23D 0.028(5) 0.039(5) 0.051(6) 0.002(5) -0.004(4) 0.010(4)
C24D 0.033(6) 0.055(7) 0.089(8) -0.015(6) -0.013(5) 0.017(5)
C25D 0.033(6) 0.040(6) 0.097(8) -0.007(6) -0.024(6) 0.009(5)
C26D 0.035(6) 0.030(6) 0.108(9) 0.001(6) -0.010(6) 0.009(5)
C27D 0.034(5) 0.031(5) 0.076(7) 0.018(5) -0.001(5) 0.005(5)
C28D 0.027(4) 0.031(5) 0.048(5) 0.007(4) 0.001(4) -0.012(4)
C29D 0.033(5) 0.035(6) 0.041(5) -0.001(5) -0.004(4) 0.003(5)
C30D 0.046(6) 0.025(5) 0.046(5) -0.001(5) 0.003(5) 0.000(5)
C31D 0.059(6) 0.037(5) 0.025(4) -0.009(4) -0.009(4) -0.001(5)
C32D 0.059(7) 0.048(6) 0.030(5) -0.001(4) -0.007(5) -0.017(6)
C33D 0.077(8) 0.059(6) 0.033(5) -0.001(5) -0.006(5) -0.008(6)
C34D 0.090(9) 0.064(7) 0.023(5) -0.012(5) 0.004(5) -0.001(7)
C35D 0.087(8) 0.045(6) 0.041(6) -0.018(5) -0.006(6) -0.001(6)
C36D 0.070(7) 0.042(6) 0.030(5) -0.004(4) -0.002(5) -0.005(6)
C37D 0.099(10) 0.075(8) 0.034(6) 0.017(6) -0.001(6) -0.016(8)
C38D 0.131(14) 0.060(9) 0.073(10) 0.022(7) 0.017(9) -0.011(10)
C39D 0.125(14) 0.095(13) 0.061(9) 0.020(8) 0.009(9) 0.004(12)
C40D 0.135(12) 0.078(11) 0.035(7) 0.025(7) 0.005(7) 0.009(9)
C41D 0.124(11) 0.058(7) 0.040(6) -0.023(6) -0.006(7) -0.001(8)
C42D 0.120(12) 0.075(12) 0.129(16) 0.001(11) -0.038(11) -0.040(10)
C43D 0.147(16) 0.052(8) 0.077(10) -0.020(7) -0.025(10) -0.004(10)
C44D 0.22(2) 0.105(15) 0.064(9) -0.055(9) 0.017(13) -0.039(16)
C45D 0.036(5) 0.027(5) 0.038(5) 0.002(4) 0.001(4) -0.010(4)
C46D 0.048(6) 0.031(5) 0.032(5) -0.002(4) 0.005(4) 0.004(5)
C47D 0.047(6) 0.036(5) 0.037(5) 0.005(4) -0.002(4) 0.008(4)
C48D 0.056(6) 0.038(5) 0.034(5) 0.008(4) 0.003(5) 0.012(5)
C49D 0.053(6) 0.036(5) 0.034(5) 0.000(4) 0.000(4) 0.011(5)
C50D 0.044(6) 0.029(5) 0.041(5) 0.004(4) 0.005(4) 0.004(4)
C51D 0.072(7) 0.039(6) 0.040(6) 0.004(5) 0.001(5) 0.023(6)
C52D 0.09(2) 0.042(18) 0.067(16) -0.007(15) -0.003(16) 0.012(19)
C53D 0.087(19) 0.025(15) 0.073(19) 0.011(16) 0.002(18) 0.030(16)
C54D 0.074(14) 0.038(19) 0.060(19) -0.009(17) 0.002(15) 0.039(13)
C55D 0.087(8) 0.046(6) 0.041(6) -0.004(5) -0.005(6) 0.030(6)
C56D 0.156(16) 0.073(11) 0.045(7) -0.021(7) -0.015(9) 0.056(11)
C57D 0.099(12) 0.064(9) 0.051(8) -0.033(7) -0.010(8) 0.023(8)
C58D 0.098(10) 0.057(10) 0.057(9) -0.007(8) 0.026(8) 0.032(8)
S1D 0.0371(14) 0.0303(14) 0.0427(15) 0.0038(12) 0.0045(11) -0.0029(11)
S2D 0.0405(16) 0.0566(19) 0.0428(16) -0.0071(14) -0.0011(12) -0.0044(14)
C38W 0.096(15) 0.09(2) 0.09(2) 0.02(2) 0.043(18) 0.050(15)
C39W 0.10(2) 0.062(13) 0.07(2) -0.004(18) 0.04(2) 0.055(18)
C40W 0.12(2) 0.10(2) 0.067(15) 0.004(17) 0.046(16) 0.05(2)
C42W 0.131(19) 0.091(15) 0.070(11) 0.050(10) 0.011(12) 0.009(15)
C43W 0.138(17) 0.059(11) 0.115(16) 0.046(11) -0.015(16) -0.011(13)
C44W 0.083(12) 0.101(17) 0.093(15) 0.042(14) -0.009(11) 0.033(11)
C38X 0.10(2) 0.056(12) 0.057(19) -0.022(16) -0.01(2) -0.007(17)
C39X 0.08(2) 0.09(2) 0.061(14) -0.004(14) -0.018(15) -0.01(2)
C40X 0.078(14) 0.07(2) 0.06(2) 0.00(2) -0.023(16) -0.018(13)
C42X 0.104(18) 0.052(18) 0.083(18) 0.030(14) -0.019(16) -0.027(16)
C43X 0.10(2) 0.063(13) 0.079(18) 0.023(15) -0.022(16) -0.021(16)
C44X 0.091(17) 0.09(2) 0.10(2) 0.027(17) 0.023(15) -0.035(17)
C42Y 0.118(17) 0.08(2) 0.08(2) 0.00(2) 0.033(17) -0.043(14)
C43Y 0.15(2) 0.053(12) 0.069(19) 0.027(16) 0.012(19) -0.017(17)
C44Y 0.16(2) 0.074(19) 0.060(14) 0.026(13) 0.034(15) -0.038(19)
C52Z 0.091(11) 0.034(7) 0.081(11) 0.010(8) -0.014(9) 0.002(8)
C53Z 0.124(15) 0.044(9) 0.051(8) 0.006(7) -0.007(8) 0.046(10)
C54Z 0.061(9) 0.054(10) 0.088(11) -0.007(9) 0.006(8) 0.021(7)
C56Z 0.11(2) 0.07(2) 0.047(17) -0.023(17) -0.012(18) 0.032(19)
C57Z 0.10(2) 0.053(14) 0.05(2) -0.016(16) 0.003(19) 0.027(17)
C58Z 0.106(18) 0.06(2) 0.03(2) -0.015(19) 0.014(14) 0.035(18)

loop_
_atom_type_symbol
_atom_type_description
_atom_type_scat_dispersion_real
_atom_type_scat_dispersion_imag
_atom_type_scat_source
C C 0.0030 0.0020 'International Tables Vol C Tables 4.2.6.8 and 6.1.1.4'
H H 0.0000 0.0000 'International Tables Vol C Tables 4.2.6.8 and 6.1.1.4'
N N 0.0060 0.0030 'International Tables Vol C Tables 4.2.6.8 and 6.1.1.4'
S S 0.1190 0.1180 'International Tables Vol C Tables 4.2.6.8 and 6.1.1.4'
Cl Cl 0.1430 0.1530 'International Tables Vol C Tables 4.2.6.8 and 6.1.1.4'

loop_
_geom_angle_atom_site_label_1
_geom_angle_atom_site_label_2
_geom_angle_atom_site_label_3
_geom_angle
H1NA N1A C1A 125.1
H1NA N1A C4A 125.1
C1A N1A C4A 109.7(7)
C6A N2A C9A 106.3(7)
H3NA N3A C11A 125.2
H3NA N3A C14A 125.2
C11A N3A C14A 109.7(8)
C16A N4A C19A 104.5(7)
N1A C1A C2A 108.9(7)
N1A C1A C20A 122.5(8)
C2A C1A C20A 128.4(8)
C1A C2A H2A 126.7
C1A C2A C3A 106.7(8)
H2A C2A C3A 126.7
C2A C3A H3A 126.1
C2A C3A C4A 107.9(8)
H3A C3A C4A 126.1
N1A C4A C3A 106.6(7)
N1A C4A C5A 124.2(8)
C3A C4A C5A 129.1(8)
C4A C5A C6A 126.3(8)
C4A C5A C31A 116.0(8)
C6A C5A C31A 117.0(8)
N2A C6A C5A 126.0(8)
N2A C6A C7A 109.3(7)
C5A C6A C7A 124.7(8)
C6A C7A H7A 126.7
C6A C7A C8A 106.6(8)
H7A C7A C8A 126.7
C7A C8A H8A 127.1
C7A C8A C9A 105.7(8)
H8A C8A C9A 127.1
N2A C9A C8A 111.9(8)
N2A C9A C10A 124.3(8)
C8A C9A C10A 123.7(8)
C9A C10A C11A 119.3(8)
C9A C10A C28A 121.6(8)
C11A C10A C28A 118.8(8)
N3A C11A C10A 122.6(8)
N3A C11A C12A 107.8(8)
C10A C11A C12A 129.4(8)
C11A C12A H12A 126.0
C11A C12A C13A 108.0(8)
H12A C12A C13A 126.0
C12A C13A H13A 126.4
C12A C13A C14A 107.1(8)
H13A C13A C14A 126.4
N3A C14A C13A 107.2(8)
N3A C14A C15A 125.2(8)
C13A C14A C15A 127.4(8)
C14A C15A C16A 125.3(8)
C14A C15A C45A 117.1(8)
C16A C15A C45A 117.6(8)
N4A C16A C15A 124.1(8)
N4A C16A C17A 109.6(7)
C15A C16A C17A 126.2(8)
C16A C17A H17A 126.8
C16A C17A C18A 106.3(8)
H17A C17A C18A 126.8
C17A C18A H18A 126.5
C17A C18A C19A 107.0(8)
H18A C18A C19A 126.5
N4A C19A C18A 112.4(7)
N4A C19A C20A 123.7(8)
C18A C19A C20A 123.7(8)
C1A C20A C19A 120.6(7)
C1A C20A C21A 118.9(7)
C19A C20A C21A 120.0(8)
C20A C21A S1A 124.3(7)
C20A C21A S2A 122.3(7)
S1A C21A S2A 113.4(5)
C23A C22A C27A 120.1(9)
C23A C22A S1A 117.2(7)
C27A C22A S1A 122.7(9)
C22A C23A C24A 121.2(9)
C22A C23A S2A 115.7(7)
C24A C23A S2A 123.0(9)
C23A C24A H24A 120.7
C23A C24A C25A 118.5(11)
H24A C24A C25A 120.7
C24A C25A H25A 119.7
C24A C25A C26A 120.6(10)
H25A C25A C26A 119.7
C25A C26A H26A 119.9
C25A C26A C27A 120.3(10)
H26A C26A C27A 119.9
C22A C27A C26A 119.3(11)
C22A C27A H27A 120.3
C26A C27A H27A 120.3
C10A C28A C29A 123.5(9)
C10A C28A C30A 125.4(9)
C29A C28A C30A 110.5(9)
N5A C29A C28A 177.0(13)
N6A C30A C28A 176.9(15)
C5A C31A C32A 121.1(8)
C5A C31A C36A 120.6(8)
C32A C31A C36A 117.8(9)
C31A C32A H32A 118.6
C31A C32A C33A 122.8(9)
H32A C32A C33A 118.6
C32A C33A C34A 116.4(9)
C32A C33A C37A 124.9(9)
C34A C33A C37A 118.6(8)
C33A C34A H34A 118.2
C33A C34A C35A 123.7(9)
H34A C34A C35A 118.2
C34A C35A C36A 117.6(9)
C34A C35A C41A 123.0(9)
C36A C35A C41A 119.0(8)
C31A C36A C35A 121.4(9)
C31A C36A H36A 119.3
C35A C36A H36A 119.3
C33A C37A C38A 111.5(8)
C33A C37A C39A 110.1(9)
C33A C37A C40A 110.6(9)
C33A C37A C38W 110.7(12)
C33A C37A C39W 110.1(12)
C33A C37A C40W 111.0(12)
C38A C37A C39A 108.8(13)
C38A C37A C40A 108.7(11)
C39A C37A C40A 107.0(12)
C38W C37A C39W 108.4(18)
C38W C37A C40W 108.6(18)
C39W C37A C40W 108.0(18)
C37A C38A H38A 109.5
C37A C38A H38B 109.5
C37A C38A H38C 109.5
H38A C38A H38B 109.5
H38A C38A H38C 109.5
H38B C38A H38C 109.5
C37A C39A H39A 109.5
C37A C39A H39B 109.5
C37A C39A H39C 109.5
H39A C39A H39B 109.5
H39A C39A H39C 109.5
H39B C39A H39C 109.5
C37A C40A H40A 109.5
C37A C40A H40B 109.5
C37A C40A H40C 109.5
H40A C40A H40B 109.5
H40A C40A H40C 109.5
H40B C40A H40C 109.5
C35A C41A C42A 109.5(11)
C35A C41A C43A 108.6(10)
C35A C41A C44A 110.6(10)
C35A C41A C42W 111.4(10)
C35A C41A C43W 109.2(9)
C35A C41A C44W 107.3(9)
C42A C41A C43A 108.7(16)
C42A C41A C44A 109.8(16)
C43A C41A C44A 109.5(16)
C42W C41A C43W 111.5(14)
C42W C41A C44W 109.3(13)
C43W C41A C44W 108.1(14)
C41A C42A H42A 109.5
C41A C42A H42B 109.5
C41A C42A H42C 109.5
H42A C42A H42B 109.5
H42A C42A H42C 109.5
H42B C42A H42C 109.5
C41A C43A H43A 109.5
C41A C43A H43B 109.5
C41A C43A H43C 109.5
H43A C43A H43B 109.5
H43A C43A H43C 109.5
H43B C43A H43C 109.5
C41A C44A H44A 109.5
C41A C44A H44B 109.5
C41A C44A H44C 109.5
H44A C44A H44B 109.5
H44A C44A H44C 109.5
H44B C44A H44C 109.5
C15A C45A C46A 121.3(9)
C15A C45A C50A 118.3(9)
C46A C45A C50A 120.4(8)
C45A C46A H46A 120.0
C45A C46A C47A 120.0(9)
H46A C46A C47A 120.0
C46A C47A C48A 118.1(9)
C46A C47A C51A 122.1(9)
C48A C47A C51A 119.7(8)
C47A C48A H48A 118.3
C47A C48A C49A 123.3(9)
H48A C48A C49A 118.3
C48A C49A C50A 116.7(9)
C48A C49A C55A 122.8(9)
C50A C49A C55A 120.5(9)
C45A C50A C49A 121.5(9)
C45A C50A H50A 119.3
C49A C50A H50A 119.3
C47A C51A C52A 112.5(8)
C47A C51A C53A 107.0(9)
C47A C51A C54A 110.6(9)
C52A C51A C53A 109.3(10)
C52A C51A C54A 109.1(9)
C53A C51A C54A 108.1(10)
C51A C52A H52A 109.5
C51A C52A H52B 109.5
C51A C52A H52C 109.5
H52A C52A H52B 109.5
H52A C52A H52C 109.5
H52B C52A H52C 109.5
C51A C53A H53A 109.5
C51A C53A H53B 109.5
C51A C53A H53C 109.5
H53A C53A H53B 109.5
H53A C53A H53C 109.5
H53B C53A H53C 109.5
C51A C54A H54A 109.5
C51A C54A H54B 109.5
C51A C54A H54C 109.5
H54A C54A H54B 109.5
H54A C54A H54C 109.5
H54B C54A H54C 109.5
C49A C55A C56A 111.8(9)
C49A C55A C57A 108.1(9)
C49A C55A C58A 112.2(9)
C56A C55A C57A 108.6(11)
C56A C55A C58A 109.1(12)
C57A C55A C58A 106.9(11)
C55A C56A H56A 109.5
C55A C56A H56B 109.5
C55A C56A H56C 109.5
H56A C56A H56B 109.5
H56A C56A H56C 109.5
H56B C56A H56C 109.5
C55A C57A H57A 109.5
C55A C57A H57B 109.5
C55A C57A H57C 109.5
H57A C57A H57B 109.5
H57A C57A H57C 109.5
H57B C57A H57C 109.5
C55A C58A H58A 109.5
C55A C58A H58B 109.5
C55A C58A H58C 109.5
H58A C58A H58B 109.5
H58A C58A H58C 109.5
H58B C58A H58C 109.5
C21A S1A C22A 96.3(4)
C21A S2A C23A 96.7(5)
H1NB N1B C1B 125.1
H1NB N1B C4B 125.1
C1B N1B C4B 109.9(7)
C6B N2B C9B 105.6(7)
H3NB N3B C11B 124.6
H3NB N3B C14B 124.6
C11B N3B C14B 110.8(7)
C16B N4B C19B 105.5(7)
N1B C1B C2B 108.4(7)
N1B C1B C20B 122.5(8)
C2B C1B C20B 129.0(8)
C1B C2B H2B 126.7
C1B C2B C3B 106.7(8)
H2B C2B C3B 126.7
C2B C3B H3B 125.6
C2B C3B C4B 108.9(8)
H3B C3B C4B 125.6
N1B C4B C3B 106.2(7)
N1B C4B C5B 123.9(8)
C3B C4B C5B 129.5(8)
C4B C5B C6B 127.0(8)
C4B C5B C31B 116.1(8)
C6B C5B C31B 116.7(8)
N2B C6B C5B 125.3(8)
N2B C6B C7B 108.7(7)
C5B C6B C7B 126.0(8)
C6B C7B H7B 126.6
C6B C7B C8B 106.9(8)
H7B C7B C8B 126.6
C7B C8B H8B 126.4
C7B C8B C9B 107.3(8)
H8B C8B C9B 126.4
N2B C9B C8B 111.4(8)
N2B C9B C10B 123.6(8)
C8B C9B C10B 125.0(8)
C9B C10B C11B 119.2(8)
C9B C10B C28B 120.8(8)
C11B C10B C28B 119.8(8)
N3B C11B C10B 123.8(8)
N3B C11B C12B 107.1(8)
C10B C11B C12B 129.1(9)
C11B C12B H12B 126.1
C11B C12B C13B 107.9(8)
H12B C12B C13B 126.1
C12B C13B H13B 126.5
C12B C13B C14B 107.0(8)
H13B C13B C14B 126.5
N3B C14B C13B 107.1(8)
N3B C14B C15B 124.8(8)
C13B C14B C15B 128.1(8)
C14B C15B C16B 126.3(8)
C14B C15B C45B 116.0(8)
C16B C15B C45B 117.7(8)
N4B C16B C15B 124.9(8)
N4B C16B C17B 107.8(7)
C15B C16B C17B 127.1(8)
C16B C17B H17B 125.7
C16B C17B C18B 108.6(8)
H17B C17B C18B 125.7
C17B C18B H18B 127.3
C17B C18B C19B 105.5(8)
H18B C18B C19B 127.3
N4B C19B C18B 112.7(7)
N4B C19B C20B 123.3(8)
C18B C19B C20B 124.0(8)
C1B C20B C19B 119.3(8)
C1B C20B C21B 122.0(8)
C19B C20B C21B 118.7(8)
C20B C21B S1B 122.4(7)
C20B C21B S2B 124.2(7)
S1B C21B S2B 113.3(5)
C23B C22B C27B 120.4(10)
C23B C22B S1B 118.0(7)
C27B C22B S1B 121.5(9)
C22B C23B C24B 121.5(10)
C22B C23B S2B 114.2(7)
C24B C23B S2B 124.2(10)
C23B C24B H24B 121.6
C23B C24B C25B 116.9(12)
H24B C24B C25B 121.6
C24B C25B H25B 119.3
C24B C25B C26B 121.4(12)
H25B C25B C26B 119.3
C25B C26B H26B 118.7
C25B C26B C27B 122.6(12)
H26B C26B C27B 118.7
C22B C27B C26B 117.0(12)
C22B C27B H27B 121.5
C26B C27B H27B 121.5
C10B C28B C29B 123.0(9)
C10B C28B C30B 125.2(9)
C29B C28B C30B 111.3(9)
N5B C29B C28B 176.9(13)
N6B C30B C28B 175.2(12)
C5B C31B C32B 122.5(8)
C5B C31B C36B 119.9(8)
C32B C31B C36B 117.6(9)
C31B C32B H32B 118.6
C31B C32B C33B 122.8(9)
H32B C32B C33B 118.6
C32B C33B C34B 115.6(9)
C32B C33B C37B 123.1(8)
C34B C33B C37B 121.2(8)
C33B C34B H34B 117.8
C33B C34B C35B 124.3(9)
H34B C34B C35B 117.8
C34B C35B C36B 116.5(9)
C34B C35B C41B 123.1(8)
C36B C35B C41B 120.4(8)
C31B C36B C35B 123.0(9)
C31B C36B H36B 118.5
C35B C36B H36B 118.5
C33B C37B C38B 112.4(8)
C33B C37B C39B 111.0(9)
C33B C37B C40B 109.4(9)
C33B C37B C38X 109.7(11)
C33B C37B C39X 110.2(12)
C33B C37B C40X 111.3(12)
C38B C37B C39B 107.8(12)
C38B C37B C40B 106.4(11)
C39B C37B C40B 109.8(12)
C38X C37B C39X 107.3(17)
C38X C37B C40X 109.1(17)
C39X C37B C40X 109.1(17)
C37B C38B H38D 109.5
C37B C38B H38E 109.5
C37B C38B H38F 109.5
H38D C38B H38E 109.5
H38D C38B H38F 109.5
H38E C38B H38F 109.5
C37B C39B H39D 109.5
C37B C39B H39E 109.5
C37B C39B H39F 109.5
H39D C39B H39E 109.5
H39D C39B H39F 109.5
H39E C39B H39F 109.5
C37B C40B H40D 109.5
C37B C40B H40E 109.5
C37B C40B H40F 109.5
H40D C40B H40E 109.5
H40D C40B H40F 109.5
H40E C40B H40F 109.5
C35B C41B C42B 111.3(9)
C35B C41B C43B 108.6(9)
C35B C41B C44B 108.4(9)
C35B C41B C42X 109.2(11)
C35B C41B C43X 110.1(11)
C35B C41B C44X 109.6(11)
C42B C41B C43B 109.3(13)
C42B C41B C44B 111.7(13)
C43B C41B C44B 107.4(14)
C42X C41B C43X 109.5(16)
C42X C41B C44X 108.5(16)
C43X C41B C44X 109.9(16)
C41B C42B H42D 109.5
C41B C42B H42E 109.5
C41B C42B H42F 109.5
H42D C42B H42E 109.5
H42D C42B H42F 109.5
H42E C42B H42F 109.5
C41B C43B H43D 109.5
C41B C43B H43E 109.5
C41B C43B H43F 109.5
H43D C43B H43E 109.5
H43D C43B H43F 109.5
H43E C43B H43F 109.5
C41B C44B H44D 109.5
C41B C44B H44E 109.5
C41B C44B H44F 109.5
H44D C44B H44E 109.5
H44D C44B H44F 109.5
H44E C44B H44F 109.5
C15B C45B C46B 119.8(9)
C15B C45B C50B 120.8(9)
C46B C45B C50B 119.5(8)
C45B C46B H46B 119.9
C45B C46B C47B 120.2(9)
H46B C46B C47B 119.9
C46B C47B C48B 117.7(9)
C46B C47B C51B 120.4(9)
C48B C47B C51B 121.9(9)
C47B C48B H48B 118.0
C47B C48B C49B 124.0(9)
H48B C48B C49B 118.0
C48B C49B C50B 116.8(9)
C48B C49B C55B 120.6(8)
C50B C49B C55B 122.6(9)
C45B C50B C49B 121.8(9)
C45B C50B H50B 119.1
C49B C50B H50B 119.1
C47B C51B C52B 113.2(9)
C47B C51B C53B 110.7(10)
C47B C51B C54B 108.1(10)
C52B C51B C53B 107.0(12)
C52B C51B C54B 107.1(11)
C53B C51B C54B 110.6(12)
C51B C52B H52D 109.5
C51B C52B H52E 109.5
C51B C52B H52F 109.5
H52D C52B H52E 109.5
H52D C52B H52F 109.5
H52E C52B H52F 109.5
C51B C53B H53D 109.5
C51B C53B H53E 109.5
C51B C53B H53F 109.5
H53D C53B H53E 109.5
H53D C53B H53F 109.5
H53E C53B H53F 109.5
C51B C54B H54D 109.5
C51B C54B H54E 109.5
C51B C54B H54F 109.5
H54D C54B H54E 109.5
H54D C54B H54F 109.5
H54E C54B H54F 109.5
C49B C55B C56B 111.1(9)
C49B C55B C57B 109.3(9)
C49B C55B C58B 111.1(8)
C56B C55B C57B 108.6(11)
C56B C55B C58B 108.3(10)
C57B C55B C58B 108.4(10)
C55B C56B H56D 109.5
C55B C56B H56E 109.5
C55B C56B H56F 109.5
H56D C56B H56E 109.5
H56D C56B H56F 109.5
H56E C56B H56F 109.5
C55B C57B H57D 109.5
C55B C57B H57E 109.5
C55B C57B H57F 109.5
H57D C57B H57E 109.5
H57D C57B H57F 109.5
H57E C57B H57F 109.5
C55B C58B H58D 109.5
C55B C58B H58E 109.5
C55B C58B H58F 109.5
H58D C58B H58E 109.5
H58D C58B H58F 109.5
H58E C58B H58F 109.5
C21B S1B C22B 95.9(5)
C21B S2B C23B 97.9(5)
H1NC N1C C1C 124.7
H1NC N1C C4C 124.7
C1C N1C C4C 110.6(8)
C6C N2C C9C 105.5(7)
H3NC N3C C11C 125.3
H3NC N3C C14C 125.3
C11C N3C C14C 109.4(7)
C16C N4C C19C 105.6(7)
N1C C1C C2C 106.7(8)
N1C C1C C20C 121.6(8)
C2C C1C C20C 131.6(9)
C1C C2C H2C 126.1
C1C C2C C3C 107.8(8)
H2C C2C C3C 126.1
C2C C3C H3C 126.0
C2C C3C C4C 108.0(8)
H3C C3C C4C 126.0
N1C C4C C3C 106.8(8)
N1C C4C C5C 125.3(8)
C3C C4C C5C 128.0(8)
C4C C5C C6C 128.7(8)
C4C C5C C31C 115.6(8)
C6C C5C C31C 115.5(8)
N2C C6C C5C 125.0(8)
N2C C6C C7C 108.4(7)
C5C C6C C7C 126.6(8)
C6C C7C H7C 126.0
C6C C7C C8C 108.1(8)
H7C C7C C8C 126.0
C7C C8C H8C 127.2
C7C C8C C9C 105.5(8)
H8C C8C C9C 127.2
N2C C9C C8C 112.3(8)
N2C C9C C10C 125.6(8)
C8C C9C C10C 122.0(8)
C9C C10C C11C 118.3(7)
C9C C10C C28C 119.8(7)
C11C C10C C28C 121.8(8)
N3C C11C C10C 122.4(8)
N3C C11C C12C 107.8(7)
C10C C11C C12C 129.6(8)
C11C C12C H12C 125.9
C11C C12C C13C 108.2(8)
H12C C12C C13C 125.9
C12C C13C H13C 126.2
C12C C13C C14C 107.5(8)
H13C C13C C14C 126.2
N3C C14C C13C 107.2(7)
N3C C14C C15C 124.9(8)
C13C C14C C15C 127.8(8)
C14C C15C C16C 126.4(8)
C14C C15C C45C 116.1(8)
C16C C15C C45C 117.5(8)
N4C C16C C15C 126.5(8)
N4C C16C C17C 109.4(7)
C15C C16C C17C 123.8(8)
C16C C17C H17C 126.8
C16C C17C C18C 106.3(8)
H17C C17C C18C 126.8
C17C C18C H18C 126.4
C17C C18C C19C 107.1(8)
H18C C18C C19C 126.4
N4C C19C C18C 111.5(7)
N4C C19C C20C 125.2(8)
C18C C19C C20C 123.2(8)
C1C C20C C19C 119.2(8)
C1C C20C C21C 120.7(8)
C19C C20C C21C 119.9(8)
C20C C21C S1C 123.3(7)
C20C C21C S2C 122.7(7)
S1C C21C S2C 113.3(5)
C23C C22C C27C 119.2(9)
C23C C22C S1C 118.0(7)
C27C C22C S1C 122.7(8)
C22C C23C C24C 121.4(9)
C22C C23C S2C 114.4(7)
C24C C23C S2C 124.2(9)
C23C C24C H24C 121.5
C23C C24C C25C 117.0(11)
H24C C24C C25C 121.5
C24C C25C H25C 118.3
C24C C25C C26C 123.3(10)
H25C C25C C26C 118.3
C25C C26C H26C 121.3
C25C C26C C27C 117.5(11)
H26C C26C C27C 121.3
C22C C27C C26C 121.1(11)
C22C C27C H27C 119.4
C26C C27C H27C 119.4
C10C C28C C29C 123.4(8)
C10C C28C C30C 124.2(8)
C29C C28C C30C 112.2(8)
N5C C29C C28C 174.4(12)
N6C C30C C28C 178.6(12)
C5C C31C C32C 121.4(8)
C5C C31C C36C 117.8(8)
C32C C31C C36C 120.6(8)
C31C C32C H32C 119.7
C31C C32C C33C 120.6(9)
H32C C32C C33C 119.7
C32C C33C C34C 117.4(9)
C32C C33C C37C 122.8(9)
C34C C33C C37C 119.7(9)
C33C C34C H34C 118.6
C33C C34C C35C 122.7(9)
H34C C34C C35C 118.6
C34C C35C C36C 118.5(9)
C34C C35C C41C 121.3(8)
C36C C35C C41C 119.6(8)
C31C C36C C35C 119.9(9)
C31C C36C H36C 120.1
C35C C36C H36C 120.1
C33C C37C C38C 112.4(8)
C33C C37C C39C 110.8(10)
C33C C37C C40C 108.6(10)
C38C C37C C39C 107.3(10)
C38C C37C C40C 107.9(10)
C39C C37C C40C 109.8(10)
C37C C38C H38G 109.5
C37C C38C H38H 109.5
C37C C38C H38I 109.5
H38G C38C H38H 109.5
H38G C38C H38I 109.5
H38H C38C H38I 109.5
C37C C39C H39G 109.5
C37C C39C H39H 109.5
C37C C39C H39I 109.5
H39G C39C H39H 109.5
H39G C39C H39I 109.5
H39H C39C H39I 109.5
C37C C40C H40G 109.5
C37C C40C H40H 109.5
C37C C40C H40I 109.5
H40G C40C H40H 109.5
H40G C40C H40I 109.5
H40H C40C H40I 109.5
C35C C41C C42C 110.4(10)
C35C C41C C43C 109.4(8)
C35C C41C C44C 108.1(10)
C35C C41C C42Y 106.8(10)
C35C C41C C43Y 111.1(11)
C35C C41C C44Y 110.5(11)
C42C C41C C43C 112.2(13)
C42C C41C C44C 111.6(13)
C43C C41C C44C 104.9(13)
C42Y C41C C43Y 107.8(16)
C42Y C41C C44Y 105.7(16)
C43Y C41C C44Y 114.5(16)
C41C C42C H42G 109.5
C41C C42C H42H 109.5
C41C C42C H42I 109.5
H42G C42C H42H 109.5
H42G C42C H42I 109.5
H42H C42C H42I 109.5
C41C C43C H43G 109.5
C41C C43C H43H 109.5
C41C C43C H43I 109.5
H43G C43C H43H 109.5
H43G C43C H43I 109.5
H43H C43C H43I 109.5
C41C C44C H44G 109.5
C41C C44C H44H 109.5
C41C C44C H44I 109.5
H44G C44C H44H 109.5
H44G C44C H44I 109.5
H44H C44C H44I 109.5
C15C C45C C46C 120.0(8)
C15C C45C C50C 120.1(8)
C46C C45C C50C 120.0(8)
C45C C46C H46C 120.3
C45C C46C C47C 119.4(8)
H46C C46C C47C 120.3
C46C C47C C48C 117.9(8)
C46C C47C C51C 117.4(8)
C48C C47C C51C 124.8(8)
C47C C48C H48C 117.9
C47C C48C C49C 124.1(8)
H48C C48C C49C 117.9
C48C C49C C50C 117.2(8)
C48C C49C C55C 124.5(8)
C50C C49C C55C 118.3(8)
C45C C50C C49C 121.2(9)
C45C C50C H50C 119.4
C49C C50C H50C 119.4
C47C C51C C52C 110.0(8)
C47C C51C C53C 110.3(8)
C47C C51C C54C 109.6(9)
C52C C51C C53C 109.6(9)
C52C C51C C54C 109.1(9)
C53C C51C C54C 108.2(9)
C51C C52C H52G 109.5
C51C C52C H52H 109.5
C51C C52C H52I 109.5
H52G C52C H52H 109.5
H52G C52C H52I 109.5
H52H C52C H52I 109.5
C51C C53C H53G 109.5
C51C C53C H53H 109.5
C51C C53C H53I 109.5
H53G C53C H53H 109.5
H53G C53C H53I 109.5
H53H C53C H53I 109.5
C51C C54C H54G 109.5
C51C C54C H54H 109.5
C51C C54C H54I 109.5
H54G C54C H54H 109.5
H54G C54C H54I 109.5
H54H C54C H54I 109.5
C49C C55C C56C 111.0(8)
C49C C55C C57C 109.5(8)
C49C C55C C58C 108.1(8)
C56C C55C C57C 108.4(9)
C56C C55C C58C 109.0(10)
C57C C55C C58C 110.8(9)
C55C C56C H56G 109.5
C55C C56C H56H 109.5
C55C C56C H56I 109.5
H56G C56C H56H 109.5
H56G C56C H56I 109.5
H56H C56C H56I 109.5
C55C C57C H57G 109.5
C55C C57C H57H 109.5
C55C C57C H57I 109.5
H57G C57C H57H 109.5
H57G C57C H57I 109.5
H57H C57C H57I 109.5
C55C C58C H58G 109.5
C55C C58C H58H 109.5
C55C C58C H58I 109.5
H58G C58C H58H 109.5
H58G C58C H58I 109.5
H58H C58C H58I 109.5
C21C S1C C22C 96.8(4)
C21C S2C C23C 97.5(4)
H1ND N1D C1D 125.4
H1ND N1D C4D 125.4
C1D N1D C4D 109.1(7)
C6D N2D C9D 105.6(7)
H3ND N3D C11D 125.1
H3ND N3D C14D 125.1
C11D N3D C14D 109.7(7)
C16D N4D C19D 104.8(7)
N1D C1D C2D 108.7(8)
N1D C1D C20D 122.7(7)
C2D C1D C20D 128.5(8)
C1D C2D H2D 126.8
C1D C2D C3D 106.4(8)
H2D C2D C3D 126.8
C2D C3D H3D 125.7
C2D C3D C4D 108.7(8)
H3D C3D C4D 125.7
N1D C4D C3D 106.9(8)
N1D C4D C5D 123.7(8)
C3D C4D C5D 129.4(8)
C4D C5D C6D 128.0(8)
C4D C5D C31D 116.2(8)
C6D C5D C31D 115.6(8)
N2D C6D C5D 125.8(8)
N2D C6D C7D 108.4(8)
C5D C6D C7D 125.7(8)
C6D C7D H7D 126.6
C6D C7D C8D 106.8(8)
H7D C7D C8D 126.6
C7D C8D H8D 126.3
C7D C8D C9D 107.5(9)
H8D C8D C9D 126.3
N2D C9D C8D 111.6(8)
N2D C9D C10D 123.7(8)
C8D C9D C10D 124.7(8)
C9D C10D C11D 120.8(8)
C9D C10D C28D 119.3(8)
C11D C10D C28D 119.7(8)
N3D C11D C10D 121.3(7)
N3D C11D C12D 108.1(8)
C10D C11D C12D 130.4(8)
C11D C12D H12D 126.1
C11D C12D C13D 107.8(8)
H12D C12D C13D 126.1
C12D C13D H13D 126.4
C12D C13D C14D 107.1(8)
H13D C13D C14D 126.4
N3D C14D C13D 107.2(8)
N3D C14D C15D 126.2(8)
C13D C14D C15D 126.4(8)
C14D C15D C16D 126.4(8)
C14D C15D C45D 116.1(8)
C16D C15D C45D 117.5(8)
N4D C16D C15D 125.0(8)
N4D C16D C17D 108.6(7)
C15D C16D C17D 126.1(8)
C16D C17D H17D 126.1
C16D C17D C18D 107.8(8)
H17D C17D C18D 126.1
C17D C18D H18D 126.9
C17D C18D C19D 106.1(9)
H18D C18D C19D 126.9
N4D C19D C18D 112.6(8)
N4D C19D C20D 124.5(8)
C18D C19D C20D 122.8(8)
C1D C20D C19D 119.0(7)
C1D C20D C21D 122.1(7)
C19D C20D C21D 118.9(8)
C20D C21D S1D 123.7(7)
C20D C21D S2D 123.2(6)
S1D C21D S2D 112.9(5)
C23D C22D C27D 119.4(9)
C23D C22D S1D 117.8(7)
C27D C22D S1D 122.8(8)
C22D C23D C24D 120.7(10)
C22D C23D S2D 115.7(7)
C24D C23D S2D 123.6(9)
C23D C24D H24D 119.9
C23D C24D C25D 120.1(12)
H24D C24D C25D 119.9
C24D C25D H25D 120.5
C24D C25D C26D 119.0(11)
H25D C25D C26D 120.5
C25D C26D H26D 119.1
C25D C26D C27D 121.8(11)
H26D C26D C27D 119.1
C22D C27D C26D 119.0(11)
C22D C27D H27D 120.5
C26D C27D H27D 120.5
C10D C28D C29D 121.8(9)
C10D C28D C30D 124.2(9)
C29D C28D C30D 113.5(9)
N5D C29D C28D 174.5(12)
N6D C30D C28D 176.9(13)
C5D C31D C32D 121.0(8)
C5D C31D C36D 119.1(8)
C32D C31D C36D 119.7(8)
C31D C32D H32D 119.2
C31D C32D C33D 121.6(9)
H32D C32D C33D 119.2
C32D C33D C34D 115.9(9)
C32D C33D C37D 123.0(10)
C34D C33D C37D 120.4(9)
C33D C34D H34D 117.9
C33D C34D C35D 124.3(9)
H34D C34D C35D 117.9
C34D C35D C36D 116.6(9)
C34D C35D C41D 123.6(9)
C36D C35D C41D 118.9(10)
C31D C36D C35D 121.3(10)
C31D C36D H36D 119.3
C35D C36D H36D 119.3
C33D C37D C38D 111.5(10)
C33D C37D C39D 107.3(11)
C33D C37D C40D 110.0(10)
C38D C37D C39D 108.1(12)
C38D C37D C40D 109.4(12)
C39D C37D C40D 110.5(11)
C37D C38D H38J 109.5
C37D C38D H38K 109.5
C37D C38D H38L 109.5
H38J C38D H38K 109.5
H38J C38D H38L 109.5
H38K C38D H38L 109.5
C37D C39D H39J 109.5
C37D C39D H39K 109.5
C37D C39D H39L 109.5
H39J C39D H39K 109.5
H39J C39D H39L 109.5
H39K C39D H39L 109.5
C37D C40D H40J 109.5
C37D C40D H40K 109.5
C37D C40D H40L 109.5
H40J C40D H40K 109.5
H40J C40D H40L 109.5
H40K C40D H40L 109.5
C35D C41D C42D 108.3(11)
C35D C41D C43D 112.4(10)
C35D C41D C44D 107.1(11)
C42D C41D C43D 107.0(12)
C42D C41D C44D 109.7(13)
C43D C41D C44D 112.3(13)
C41D C42D H42J 109.5
C41D C42D H42K 109.5
C41D C42D H42L 109.5
H42J C42D H42K 109.5
H42J C42D H42L 109.5
H42K C42D H42L 109.5
C41D C43D H43J 109.5
C41D C43D H43K 109.5
C41D C43D H43L 109.5
H43J C43D H43K 109.5
H43J C43D H43L 109.5
H43K C43D H43L 109.5
C41D C44D H44J 109.5
C41D C44D H44K 109.5
C41D C44D H44L 109.5
H44J C44D H44K 109.5
H44J C44D H44L 109.5
H44K C44D H44L 109.5
C15D C45D C46D 121.8(8)
C15D C45D C50D 118.3(8)
C46D C45D C50D 119.9(8)
C45D C46D H46D 120.1
C45D C46D C47D 119.7(8)
H46D C46D C47D 120.1
C46D C47D C48D 117.9(8)
C46D C47D C51D 118.0(8)
C48D C47D C51D 124.1(8)
C47D C48D H48D 117.8
C47D C48D C49D 124.3(9)
H48D C48D C49D 117.8
C48D C49D C50D 117.5(8)
C48D C49D C55D 124.8(8)
C50D C49D C55D 117.7(8)
C45D C50D C49D 120.6(8)
C45D C50D H50D 119.7
C49D C50D H50D 119.7
C47D C51D C52D 110.0(11)
C47D C51D C53D 109.5(10)
C47D C51D C54D 109.2(10)
C47D C51D C52Z 108.0(8)
C47D C51D C53Z 110.4(8)
C47D C51D C54Z 108.7(8)
C52D C51D C53D 110.2(17)
C52D C51D C54D 108.3(16)
C53D C51D C54D 109.6(17)
C52Z C51D C53Z 110.0(11)
C52Z C51D C54Z 109.3(11)
C53Z C51D C54Z 110.4(11)
C51D C52D H52J 109.5
C51D C52D H52K 109.5
C51D C52D H52L 109.5
H52J C52D H52K 109.5
H52J C52D H52L 109.5
H52K C52D H52L 109.5
C51D C53D H53J 109.5
C51D C53D H53K 109.5
C51D C53D H53L 109.5
H53J C53D H53K 109.5
H53J C53D H53L 109.5
H53K C53D H53L 109.5
C51D C54D H54J 109.5
C51D C54D H54K 109.5
C51D C54D H54L 109.5
H54J C54D H54K 109.5
H54J C54D H54L 109.5
H54K C54D H54L 109.5
C49D C55D C56D 109.7(8)
C49D C55D C57D 109.5(8)
C49D C55D C58D 109.3(8)
C49D C55D C56Z 109.8(12)
C49D C55D C57Z 109.4(12)
C49D C55D C58Z 109.2(12)
C56D C55D C57D 109.2(11)
C56D C55D C58D 107.3(11)
C57D C55D C58D 111.9(11)
C56Z C55D C57Z 110.2(18)
C56Z C55D C58Z 109.9(18)
C57Z C55D C58Z 108.3(17)
C55D C56D H56J 109.5
C55D C56D H56K 109.5
C55D C56D H56L 109.5
H56J C56D H56K 109.5
H56J C56D H56L 109.5
H56K C56D H56L 109.5
C55D C57D H57J 109.5
C55D C57D H57K 109.5
C55D C57D H57L 109.5
H57J C57D H57K 109.5
H57J C57D H57L 109.5
H57K C57D H57L 109.5
C55D C58D H58J 109.5
C55D C58D H58K 109.5
C55D C58D H58L 109.5
H58J C58D H58K 109.5
H58J C58D H58L 109.5
H58K C58D H58L 109.5
C21D S1D C22D 96.4(4)
C21D S2D C23D 97.1(4)
C37A C38W H38M 109.5
C37A C38W H38N 109.5
C37A C38W H38O 109.5
H38M C38W H38N 109.5
H38M C38W H38O 109.5
H38N C38W H38O 109.5
C37A C39W H39M 109.5
C37A C39W H39N 109.5
C37A C39W H39O 109.5
H39M C39W H39N 109.5
H39M C39W H39O 109.5
H39N C39W H39O 109.5
C37A C40W H40M 109.5
C37A C40W H40N 109.5
C37A C40W H40O 109.5
H40M C40W H40N 109.5
H40M C40W H40O 109.5
H40N C40W H40O 109.5
C41A C42W H42M 109.5
C41A C42W H42N 109.5
C41A C42W H42O 109.5
H42M C42W H42N 109.5
H42M C42W H42O 109.5
H42N C42W H42O 109.5
C41A C43W H43M 109.5
C41A C43W H43N 109.5
C41A C43W H43O 109.5
H43M C43W H43N 109.5
H43M C43W H43O 109.5
H43N C43W H43O 109.5
C41A C44W H44M 109.5
C41A C44W H44N 109.5
C41A C44W H44O 109.5
H44M C44W H44N 109.5
H44M C44W H44O 109.5
H44N C44W H44O 109.5
C37B C38X H38P 109.5
C37B C38X H38Q 109.5
C37B C38X H38R 109.5
H38P C38X H38Q 109.5
H38P C38X H38R 109.5
H38Q C38X H38R 109.5
C37B C39X H39P 109.5
C37B C39X H39Q 109.5
C37B C39X H39R 109.5
H39P C39X H39Q 109.5
H39P C39X H39R 109.5
H39Q C39X H39R 109.5
C37B C40X H40P 109.5
C37B C40X H40Q 109.5
C37B C40X H40R 109.5
H40P C40X H40Q 109.5
H40P C40X H40R 109.5
H40Q C40X H40R 109.5
C41B C42X H42P 109.5
C41B C42X H42Q 109.5
C41B C42X H42R 109.5
H42P C42X H42Q 109.5
H42P C42X H42R 109.5
H42Q C42X H42R 109.5
C41B C43X H43P 109.5
C41B C43X H43Q 109.5
C41B C43X H43R 109.5
H43P C43X H43Q 109.5
H43P C43X H43R 109.5
H43Q C43X H43R 109.5
C41B C44X H44P 109.5
C41B C44X H44Q 109.5
C41B C44X H44R 109.5
H44P C44X H44Q 109.5
H44P C44X H44R 109.5
H44Q C44X H44R 109.5
C41C C42Y H42S 109.5
C41C C42Y H42T 109.5
C41C C42Y H42U 109.5
H42S C42Y H42T 109.5
H42S C42Y H42U 109.5
H42T C42Y H42U 109.5
C41C C43Y H43S 109.5
C41C C43Y H43T 109.5
C41C C43Y H43U 109.5
H43S C43Y H43T 109.5
H43S C43Y H43U 109.5
H43T C43Y H43U 109.5
C41C C44Y H44S 109.5
C41C C44Y H44T 109.5
C41C C44Y H44U 109.5
H44S C44Y H44T 109.5
H44S C44Y H44U 109.5
H44T C44Y H44U 109.5
C51D C52Z H52M 109.5
C51D C52Z H52N 109.5
C51D C52Z H52O 109.5
H52M C52Z H52N 109.5
H52M C52Z H52O 109.5
H52N C52Z H52O 109.5
C51D C53Z H53M 109.5
C51D C53Z H53N 109.5
C51D C53Z H53O 109.5
H53M C53Z H53N 109.5
H53M C53Z H53O 109.5
H53N C53Z H53O 109.5
C51D C54Z H54M 109.5
C51D C54Z H54N 109.5
C51D C54Z H54O 109.5
H54M C54Z H54N 109.5
H54M C54Z H54O 109.5
H54N C54Z H54O 109.5
C55D C56Z H56M 109.5
C55D C56Z H56N 109.5
C55D C56Z H56O 109.5
H56M C56Z H56N 109.5
H56M C56Z H56O 109.5
H56N C56Z H56O 109.5
C55D C57Z H57M 109.5
C55D C57Z H57N 109.5
C55D C57Z H57O 109.5
H57M C57Z H57N 109.5
H57M C57Z H57O 109.5
H57N C57Z H57O 109.5
C55D C58Z H58M 109.5
C55D C58Z H58N 109.5
C55D C58Z H58O 109.5
H58M C58Z H58N 109.5
H58M C58Z H58O 109.5
H58N C58Z H58O 109.5

loop_
_geom_bond_atom_site_label_1
_geom_bond_atom_site_label_2
_geom_bond_distance
N1A H1NA 0.880
N1A C1A 1.332(10)
N1A C4A 1.368(10)
N2A C6A 1.381(10)
N2A C9A 1.333(10)
N3A H3NA 0.880
N3A C11A 1.370(10)
N3A C14A 1.361(10)
N4A C16A 1.420(10)
N4A C19A 1.327(10)
N5A C29A 1.155(11)
N6A C30A 1.147(12)
C1A C2A 1.398(11)
C1A C20A 1.465(10)
C2A H2A 0.950
C2A C3A 1.374(12)
C3A H3A 0.950
C3A C4A 1.407(11)
C4A C5A 1.419(10)
C5A C6A 1.368(11)
C5A C31A 1.502(11)
C6A C7A 1.464(11)
C7A H7A 0.950
C7A C8A 1.358(12)
C8A H8A 0.950
C8A C9A 1.455(11)
C9A C10A 1.450(11)
C10A C11A 1.468(11)
C10A C28A 1.342(11)
C11A C12A 1.386(11)
C12A H12A 0.950
C12A C13A 1.386(12)
C13A H13A 0.950
C13A C14A 1.414(12)
C14A C15A 1.420(11)
C15A C16A 1.374(11)
C15A C45A 1.514(10)
C16A C17A 1.445(11)
C17A H17A 0.950
C17A C18A 1.345(11)
C18A H18A 0.950
C18A C19A 1.441(11)
C19A C20A 1.466(10)
C20A C21A 1.381(11)
C21A S1A 1.737(9)
C21A S2A 1.749(9)
C22A C23A 1.356(13)
C22A C27A 1.402(11)
C22A S1A 1.748(9)
C23A C24A 1.388(12)
C23A S2A 1.747(9)
C24A H24A 0.950
C24A C25A 1.376(14)
C25A H25A 0.950
C25A C26A 1.393(15)
C26A H26A 0.950
C26A C27A 1.358(14)
C27A H27A 0.950
C28A C29A 1.440(12)
C28A C30A 1.434(12)
C31A C32A 1.386(12)
C31A C36A 1.405(12)
C32A H32A 0.950
C32A C33A 1.382(12)
C33A C34A 1.405(13)
C33A C37A 1.508(11)
C34A H34A 0.950
C34A C35A 1.365(13)
C35A C36A 1.388(12)
C35A C41A 1.531(12)
C36A H36A 0.950
C37A C38A 1.527(11)
C37A C39A 1.521(12)
C37A C40A 1.538(12)
C37A C38W 1.527(14)
C37A C39W 1.532(14)
C37A C40W 1.525(13)
C38A H38A 0.980
C38A H38B 0.980
C38A H38C 0.980
C39A H39A 0.980
C39A H39B 0.980
C39A H39C 0.980
C40A H40A 0.980
C40A H40B 0.980
C40A H40C 0.980
C41A C42A 1.526(13)
C41A C43A 1.534(13)
C41A C44A 1.517(13)
C41A C42W 1.510(12)
C41A C43W 1.524(12)
C41A C44W 1.537(12)
C42A H42A 0.980
C42A H42B 0.980
C42A H42C 0.980
C43A H43A 0.980
C43A H43B 0.980
C43A H43C 0.980
C44A H44A 0.980
C44A H44B 0.980
C44A H44C 0.980
C45A C46A 1.396(12)
C45A C50A 1.372(12)
C46A H46A 0.950
C46A C47A 1.400(11)
C47A C48A 1.384(12)
C47A C51A 1.538(12)
C48A H48A 0.950
C48A C49A 1.395(12)
C49A C50A 1.407(11)
C49A C55A 1.538(12)
C50A H50A 0.950
C51A C52A 1.523(11)
C51A C53A 1.533(11)
C51A C54A 1.528(11)
C52A H52A 0.980
C52A H52B 0.980
C52A H52C 0.980
C53A H53A 0.980
C53A H53B 0.980
C53A H53C 0.980
C54A H54A 0.980
C54A H54B 0.980
C54A H54C 0.980
C55A C56A 1.499(11)
C55A C57A 1.523(12)
C55A C58A 1.523(12)
C56A H56A 0.980
C56A H56B 0.980
C56A H56C 0.980
C57A H57A 0.980
C57A H57B 0.980
C57A H57C 0.980
C58A H58A 0.980
C58A H58B 0.980
C58A H58C 0.980
N1B H1NB 0.880
N1B C1B 1.337(10)
N1B C4B 1.383(10)
N2B C6B 1.403(11)
N2B C9B 1.359(10)
N3B H3NB 0.880
N3B C11B 1.365(11)
N3B C14B 1.360(11)
N4B C16B 1.422(10)
N4B C19B 1.315(10)
N5B C29B 1.155(11)
N6B C30B 1.154(11)
C1B C2B 1.404(11)
C1B C20B 1.459(11)
C2B H2B 0.950
C2B C3B 1.373(12)
C3B H3B 0.950
C3B C4B 1.395(11)
C4B C5B 1.412(11)
C5B C6B 1.355(11)
C5B C31B 1.507(11)
C6B C7B 1.465(11)
C7B H7B 0.950
C7B C8B 1.348(12)
C8B H8B 0.950
C8B C9B 1.433(11)
C9B C10B 1.441(11)
C10B C11B 1.447(11)
C10B C28B 1.361(11)
C11B C12B 1.394(11)
C12B H12B 0.950
C12B C13B 1.403(12)
C13B H13B 0.950
C13B C14B 1.407(11)
C14B C15B 1.414(11)
C15B C16B 1.356(11)
C15B C45B 1.496(11)
C16B C17B 1.430(11)
C17B H17B 0.950
C17B C18B 1.338(11)
C18B H18B 0.950
C18B C19B 1.438(11)
C19B C20B 1.480(10)
C20B C21B 1.376(10)
C21B S1B 1.757(9)
C21B S2B 1.731(9)
C22B C23B 1.370(13)
C22B C27B 1.410(12)
C22B S1B 1.749(10)
C23B C24B 1.397(13)
C23B S2B 1.757(10)
C24B H24B 0.950
C24B C25B 1.374(15)
C25B H25B 0.950
C25B C26B 1.367(15)
C26B H26B 0.950
C26B C27B 1.354(14)
C27B H27B 0.950
C28B C29B 1.427(12)
C28B C30B 1.437(12)
C31B C32B 1.388(12)
C31B C36B 1.395(12)
C32B H32B 0.950
C32B C33B 1.387(12)
C33B C34B 1.408(12)
C33B C37B 1.508(12)
C34B H34B 0.950
C34B C35B 1.380(13)
C35B C36B 1.373(12)
C35B C41B 1.534(11)
C36B H36B 0.950
C37B C38B 1.526(11)
C37B C39B 1.513(12)
C37B C40B 1.545(11)
C37B C38X 1.536(13)
C37B C39X 1.532(13)
C37B C40X 1.518(13)
C38B H38D 0.980
C38B H38E 0.980
C38B H38F 0.980
C39B H39D 0.980
C39B H39E 0.980
C39B H39F 0.980
C40B H40D 0.980
C40B H40E 0.980
C40B H40F 0.980
C41B C42B 1.515(12)
C41B C43B 1.535(12)
C41B C44B 1.526(12)
C41B C42X 1.530(13)
C41B C43X 1.519(13)
C41B C44X 1.523(13)
C42B H42D 0.980
C42B H42E 0.980
C42B H42F 0.980
C43B H43D 0.980
C43B H43E 0.980
C43B H43F 0.980
C44B H44D 0.980
C44B H44E 0.980
C44B H44F 0.980
C45B C46B 1.412(12)
C45B C50B 1.380(12)
C46B H46B 0.950
C46B C47B 1.395(12)
C47B C48B 1.369(12)
C47B C51B 1.530(12)
C48B H48B 0.950
C48B C49B 1.404(12)
C49B C50B 1.381(11)
C49B C55B 1.524(12)
C50B H50B 0.950
C51B C52B 1.536(12)
C51B C53B 1.510(12)
C51B C54B 1.522(12)
C52B H52D 0.980
C52B H52E 0.980
C52B H52F 0.980
C53B H53D 0.980
C53B H53E 0.980
C53B H53F 0.980
C54B H54D 0.980
C54B H54E 0.980
C54B H54F 0.980
C55B C56B 1.527(11)
C55B C57B 1.527(11)
C55B C58B 1.533(11)
C56B H56D 0.980
C56B H56E 0.980
C56B H56F 0.980
C57B H57D 0.980
C57B H57E 0.980
C57B H57F 0.980
C58B H58D 0.980
C58B H58E 0.980
C58B H58F 0.980
N1C H1NC 0.880
N1C C1C 1.343(11)
N1C C4C 1.370(10)
N2C C6C 1.397(10)
N2C C9C 1.341(10)
N3C H3NC 0.880
N3C C11C 1.368(10)
N3C C14C 1.372(10)
N4C C16C 1.397(10)
N4C C19C 1.317(10)
N5C C29C 1.150(11)
N6C C30C 1.148(11)
C1C C2C 1.407(11)
C1C C20C 1.459(11)
C2C H2C 0.950
C2C C3C 1.371(12)
C3C H3C 0.950
C3C C4C 1.387(11)
C4C C5C 1.403(11)
C5C C6C 1.360(11)
C5C C31C 1.519(11)
C6C C7C 1.455(11)
C7C H7C 0.950
C7C C8C 1.342(12)
C8C H8C 0.950
C8C C9C 1.444(11)
C9C C10C 1.451(11)
C10C C11C 1.464(10)
C10C C28C 1.360(11)
C11C C12C 1.387(11)
C12C H12C 0.950
C12C C13C 1.381(11)
C13C H13C 0.950
C13C C14C 1.405(11)
C14C C15C 1.404(11)
C15C C16C 1.375(11)
C15C C45C 1.496(11)
C16C C17C 1.444(11)
C17C H17C 0.950
C17C C18C 1.331(12)
C18C H18C 0.950
C18C C19C 1.444(11)
C19C C20C 1.480(10)
C20C C21C 1.378(11)
C21C S1C 1.741(9)
C21C S2C 1.731(9)
C22C C23C 1.361(12)
C22C C27C 1.400(12)
C22C S1C 1.726(9)
C23C C24C 1.384(12)
C23C S2C 1.761(9)
C24C H24C 0.950
C24C C25C 1.385(14)
C25C H25C 0.950
C25C C26C 1.369(14)
C26C H26C 0.950
C26C C27C 1.370(13)
C27C H27C 0.950
C28C C29C 1.425(11)
C28C C30C 1.450(11)
C31C C32C 1.382(12)
C31C C36C 1.403(12)
C32C H32C 0.950
C32C C33C 1.395(11)
C33C C34C 1.412(13)
C33C C37C 1.511(12)
C34C H34C 0.950
C34C C35C 1.376(13)
C35C C36C 1.392(11)
C35C C41C 1.537(11)
C36C H36C 0.950
C37C C38C 1.526(11)
C37C C39C 1.518(11)
C37C C40C 1.531(12)
C38C H38G 0.980
C38C H38H 0.980
C38C H38I 0.980
C39C H39G 0.980
C39C H39H 0.980
C39C H39I 0.980
C40C H40G 0.980
C40C H40H 0.980
C40C H40I 0.980
C41C C42C 1.501(12)
C41C C43C 1.533(12)
C41C C44C 1.536(12)
C41C C42Y 1.554(13)
C41C C43Y 1.505(13)
C41C C44Y 1.509(13)
C42C H42G 0.980
C42C H42H 0.980
C42C H42I 0.980
C43C H43G 0.980
C43C H43H 0.980
C43C H43I 0.980
C44C H44G 0.980
C44C H44H 0.980
C44C H44I 0.980
C45C C46C 1.414(11)
C45C C50C 1.379(11)
C46C H46C 0.950
C46C C47C 1.410(11)
C47C C48C 1.373(11)
C47C C51C 1.531(11)
C48C H48C 0.950
C48C C49C 1.386(11)
C49C C50C 1.399(11)
C49C C55C 1.537(11)
C50C H50C 0.950
C51C C52C 1.529(11)
C51C C53C 1.527(10)
C51C C54C 1.531(11)
C52C H52G 0.980
C52C H52H 0.980
C52C H52I 0.980
C53C H53G 0.980
C53C H53H 0.980
C53C H53I 0.980
C54C H54G 0.980
C54C H54H 0.980
C54C H54I 0.980
C55C C56C 1.530(11)
C55C C57C 1.533(11)
C55C C58C 1.524(11)
C56C H56G 0.980
C56C H56H 0.980
C56C H56I 0.980
C57C H57G 0.980
C57C H57H 0.980
C57C H57I 0.980
C58C H58G 0.980
C58C H58H 0.980
C58C H58I 0.980
N1D H1ND 0.880
N1D C1D 1.339(10)
N1D C4D 1.377(10)
N2D C6D 1.404(10)
N2D C9D 1.355(11)
N3D H3ND 0.880
N3D C11D 1.365(10)
N3D C14D 1.359(10)
N4D C16D 1.413(10)
N4D C19D 1.309(10)
N5D C29D 1.151(11)
N6D C30D 1.142(11)
C1D C2D 1.406(11)
C1D C20D 1.459(10)
C2D H2D 0.950
C2D C3D 1.368(12)
C3D H3D 0.950
C3D C4D 1.391(12)
C4D C5D 1.412(11)
C5D C6D 1.361(11)
C5D C31D 1.498(11)
C6D C7D 1.462(11)
C7D H7D 0.950
C7D C8D 1.347(12)
C8D H8D 0.950
C8D C9D 1.422(11)
C9D C10D 1.440(11)
C10D C11D 1.445(11)
C10D C28D 1.366(11)
C11D C12D 1.378(11)
C12D H12D 0.950
C12D C13D 1.391(12)
C13D H13D 0.950
C13D C14D 1.408(11)
C14D C15D 1.408(11)
C15D C16D 1.369(11)
C15D C45D 1.502(11)
C16D C17D 1.431(12)
C17D H17D 0.950
C17D C18D 1.319(12)
C18D H18D 0.950
C18D C19D 1.439(11)
C19D C20D 1.475(10)
C20D C21D 1.366(11)
C21D S1D 1.757(9)
C21D S2D 1.748(9)
C22D C23D 1.350(12)
C22D C27D 1.413(12)
C22D S1D 1.737(9)
C23D C24D 1.383(13)
C23D S2D 1.751(10)
C24D H24D 0.950
C24D C25D 1.373(14)
C25D H25D 0.950
C25D C26D 1.372(15)
C26D H26D 0.950
C26D C27D 1.352(14)
C27D H27D 0.950
C28D C29D 1.446(11)
C28D C30D 1.442(12)
C31D C32D 1.377(12)
C31D C36D 1.400(12)
C32D H32D 0.950
C32D C33D 1.396(12)
C33D C34D 1.410(13)
C33D C37D 1.507(13)
C34D H34D 0.950
C34D C35D 1.380(13)
C35D C36D 1.391(12)
C35D C41D 1.529(13)
C36D H36D 0.950
C37D C38D 1.517(12)
C37D C39D 1.522(12)
C37D C40D 1.527(12)
C38D H38J 0.980
C38D H38K 0.980
C38D H38L 0.980
C39D H39J 0.980
C39D H39K 0.980
C39D H39L 0.980
C40D H40J 0.980
C40D H40K 0.980
C40D H40L 0.980
C41D C42D 1.527(13)
C41D C43D 1.524(12)
C41D C44D 1.526(12)
C42D H42J 0.980
C42D H42K 0.980
C42D H42L 0.980
C43D H43J 0.980
C43D H43K 0.980
C43D H43L 0.980
C44D H44J 0.980
C44D H44K 0.980
C44D H44L 0.980
C45D C46D 1.411(11)
C45D C50D 1.389(11)
C46D H46D 0.950
C46D C47D 1.407(11)
C47D C48D 1.363(11)
C47D C51D 1.542(10)
C48D H48D 0.950
C48D C49D 1.385(11)
C49D C50D 1.399(11)
C49D C55D 1.537(11)
C50D H50D 0.950
C51D C52D 1.521(13)
C51D C53D 1.518(13)
C51D C54D 1.524(13)
C51D C52Z 1.519(11)
C51D C53Z 1.510(11)
C51D C54Z 1.516(11)
C52D H52J 0.980
C52D H52K 0.980
C52D H52L 0.980
C53D H53J 0.980
C53D H53K 0.980
C53D H53L 0.980
C54D H54J 0.980
C54D H54K 0.980
C54D H54L 0.980
C55D C56D 1.531(11)
C55D C57D 1.512(12)
C55D C58D 1.520(12)
C55D C56Z 1.517(13)
C55D C57Z 1.522(13)
C55D C58Z 1.525(14)
C56D H56J 0.980
C56D H56K 0.980
C56D H56L 0.980
C57D H57J 0.980
C57D H57K 0.980
C57D H57L 0.980
C58D H58J 0.980
C58D H58K 0.980
C58D H58L 0.980
C38W H38M 0.980
C38W H38N 0.980
C38W H38O 0.980
C39W H39M 0.980
C39W H39N 0.980
C39W H39O 0.980
C40W H40M 0.980
C40W H40N 0.980
C40W H40O 0.980
C42W H42M 0.980
C42W H42N 0.980
C42W H42O 0.980
C43W H43M 0.980
C43W H43N 0.980
C43W H43O 0.980
C44W H44M 0.980
C44W H44N 0.980
C44W H44O 0.980
C38X H38P 0.980
C38X H38Q 0.980
C38X H38R 0.980
C39X H39P 0.980
C39X H39Q 0.980
C39X H39R 0.980
C40X H40P 0.980
C40X H40Q 0.980
C40X H40R 0.980
C42X H42P 0.980
C42X H42Q 0.980
C42X H42R 0.980
C43X H43P 0.980
C43X H43Q 0.980
C43X H43R 0.980
C44X H44P 0.980
C44X H44Q 0.980
C44X H44R 0.980
C42Y H42S 0.980
C42Y H42T 0.980
C42Y H42U 0.980
C43Y H43S 0.980
C43Y H43T 0.980
C43Y H43U 0.980
C44Y H44S 0.980
C44Y H44T 0.980
C44Y H44U 0.980
C52Z H52M 0.980
C52Z H52N 0.980
C52Z H52O 0.980
C53Z H53M 0.980
C53Z H53N 0.980
C53Z H53O 0.980
C54Z H54M 0.980
C54Z H54N 0.980
C54Z H54O 0.980
C56Z H56M 0.980
C56Z H56N 0.980
C56Z H56O 0.980
C57Z H57M 0.980
C57Z H57N 0.980
C57Z H57O 0.980
C58Z H58M 0.980
C58Z H58N 0.980
C58Z H58O 0.980

loop_
_geom_torsion_atom_site_label_1
_geom_torsion_atom_site_label_2
_geom_torsion_atom_site_label_3
_geom_torsion_atom_site_label_4
_geom_torsion
C4A N1A C1A C2A -2.8(11)
C4A N1A C1A C20A -177.9(8)
N1A C1A C2A C3A 0.2(11)
C20A C1A C2A C3A 174.9(9)
C1A C2A C3A C4A 2.4(12)
C1A N1A C4A C3A 4.2(11)
C1A N1A C4A C5A -173.0(9)
C2A C3A C4A N1A -4.0(11)
C2A C3A C4A C5A 173.0(10)
N1A C4A C5A C6A 6.6(16)
N1A C4A C5A C31A 177.2(9)
C3A C4A C5A C6A -170.0(10)
C3A C4A C5A C31A 0.5(15)
C4A C5A C6A N2A -4.1(16)
C4A C5A C6A C7A 177.2(10)
C31A C5A C6A N2A -174.6(9)
C31A C5A C6A C7A 6.7(14)
C9A N2A C6A C5A 176.5(10)
C9A N2A C6A C7A -4.7(11)
N2A C6A C7A C8A 4.0(12)
C5A C6A C7A C8A -177.1(10)
C6A C7A C8A C9A -1.7(12)
C6A N2A C9A C8A 3.7(11)
C6A N2A C9A C10A -173.3(9)
C7A C8A C9A N2A -1.2(12)
C7A C8A C9A C10A 175.8(10)
N2A C9A C10A C11A -39.2(14)
N2A C9A C10A C28A 147.0(10)
C8A C9A C10A C11A 144.1(10)
C8A C9A C10A C28A -29.6(15)
C14A N3A C11A C10A -174.3(10)
C14A N3A C11A C12A 1.0(13)
C9A C10A C11A N3A 32.4(15)
C9A C10A C11A C12A -141.9(12)
C28A C10A C11A N3A -153.7(11)
C28A C10A C11A C12A 32.0(18)
N3A C11A C12A C13A 1.0(14)
C10A C11A C12A C13A 176.0(12)
C11A C12A C13A C14A -2.6(14)
C11A N3A C14A C13A -2.6(13)
C11A N3A C14A C15A -178.0(11)
C12A C13A C14A N3A 3.2(13)
C12A C13A C14A C15A 178.4(11)
N3A C14A C15A C16A 4.6(19)
N3A C14A C15A C45A -175.2(10)
C13A C14A C15A C16A -169.8(12)
C13A C14A C15A C45A 10.4(17)
C14A C15A C16A N4A -1.8(18)
C14A C15A C16A C17A 174.0(11)
C45A C15A C16A N4A 178.0(9)
C45A C15A C16A C17A -6.2(17)
C19A N4A C16A C15A 172.4(10)
C19A N4A C16A C17A -3.9(11)
N4A C16A C17A C18A 2.9(12)
C15A C16A C17A C18A -173.4(11)
C16A C17A C18A C19A -0.7(12)
C16A N4A C19A C18A 3.6(11)
C16A N4A C19A C20A 178.6(9)
C17A C18A C19A N4A -1.9(12)
C17A C18A C19A C20A -177.0(9)
N1A C1A C20A C19A 26.3(14)
N1A C1A C20A C21A -145.8(9)
C2A C1A C20A C19A -147.8(10)
C2A C1A C20A C21A 40.1(15)
N4A C19A C20A C1A -33.9(14)
N4A C19A C20A C21A 138.2(10)
C18A C19A C20A C1A 140.6(10)
C18A C19A C20A C21A -47.3(14)
C1A C20A C21A S1A -3.0(14)
C1A C20A C21A S2A 174.4(7)
C19A C20A C21A S1A -175.2(7)
C19A C20A C21A S2A 2.3(13)
C27A C22A C23A C24A -1.3(16)
C27A C22A C23A S2A -177.0(8)
S1A C22A C23A C24A 178.9(9)
S1A C22A C23A S2A 3.2(11)
C22A C23A C24A C25A 1.2(17)
S2A C23A C24A C25A 176.6(9)
C23A C24A C25A C26A 0.2(18)
C24A C25A C26A C27A -1.5(19)
C25A C26A C27A C22A 1.3(17)
C23A C22A C27A C26A 0.0(16)
S1A C22A C27A C26A 179.8(9)
C9A C10A C28A C29A -6.2(16)
C9A C10A C28A C30A -176.1(10)
C11A C10A C28A C29A -179.9(10)
C11A C10A C28A C30A 10.1(17)
C4A C5A C31A C32A 86.0(12)
C4A C5A C31A C36A -101.9(12)
C6A C5A C31A C32A -102.6(12)
C6A C5A C31A C36A 69.5(13)
C5A C31A C32A C33A 173.3(10)
C36A C31A C32A C33A 0.9(17)
C31A C32A C33A C34A 0.3(18)
C31A C32A C33A C37A -175.4(11)
C32A C33A C34A C35A 2(2)
C37A C33A C34A C35A 178.2(12)
C33A C34A C35A C36A -6(2)
C33A C34A C35A C41A -178.7(12)
C34A C35A C36A C31A 6.9(18)
C41A C35A C36A C31A -179.9(10)
C5A C31A C36A C35A -177.0(10)
C32A C31A C36A C35A -4.6(17)
C32A C33A C37A C38A 5.4(18)
C32A C33A C37A C39A -115.5(15)
C32A C33A C37A C40A 126.5(15)
C32A C33A C37A C38W 64(4)
C32A C33A C37A C39W -56(4)
C32A C33A C37A C40W -176(5)
C34A C33A C37A C38A -170.2(14)
C34A C33A C37A C39A 68.9(16)
C34A C33A C37A C40A -49.1(16)
C34A C33A C37A C38W -112(4)
C34A C33A C37A C39W 128(4)
C34A C33A C37A C40W 9(5)
C34A C35A C41A C42A -57(3)
C34A C35A C41A C43A 62(3)
C34A C35A C41A C44A -178(3)
C34A C35A C41A C42W -8.6(19)
C34A C35A C41A C43W 114.9(18)
C34A C35A C41A C44W -128.2(17)
C36A C35A C41A C42A 130(2)
C36A C35A C41A C43A -111(2)
C36A C35A C41A C44A 9(3)
C36A C35A C41A C42W 178.5(16)
C36A C35A C41A C43W -57.9(17)
C36A C35A C41A C44W 58.9(17)
C14A C15A C45A C46A -63.4(15)
C14A C15A C45A C50A 114.1(12)
C16A C15A C45A C46A 116.8(12)
C16A C15A C45A C50A -65.8(14)
C15A C45A C46A C47A 178.0(10)
C50A C45A C46A C47A 0.6(17)
C45A C46A C47A C48A -1.8(16)
C45A C46A C47A C51A 177.6(10)
C46A C47A C48A C49A 1.5(17)
C51A C47A C48A C49A -178.0(10)
C47A C48A C49A C50A 0.0(17)
C47A C48A C49A C55A 179.2(10)
C15A C45A C50A C49A -176.5(10)
C46A C45A C50A C49A 0.9(17)
C48A C49A C50A C45A -1.3(16)
C55A C49A C50A C45A 179.6(10)
C46A C47A C51A C52A 0.0(15)
C46A C47A C51A C53A 120.1(12)
C46A C47A C51A C54A -122.4(12)
C48A C47A C51A C52A 179.4(11)
C48A C47A C51A C53A -60.5(14)
C48A C47A C51A C54A 57.0(13)
C48A C49A C55A C56A 20.7(16)
C48A C49A C55A C57A -98.8(13)
C48A C49A C55A C58A 143.6(13)
C50A C49A C55A C56A -160.2(12)
C50A C49A C55A C57A 80.4(14)
C50A C49A C55A C58A -37.3(15)
C20A C21A S1A C22A 170.2(9)
S2A C21A S1A C22A -7.5(7)
C23A C22A S1A C21A 2.7(9)
C27A C22A S1A C21A -177.1(9)
C22A C23A S2A C21A -7.3(9)
C24A C23A S2A C21A 177.1(10)
C20A C21A S2A C23A -168.9(9)
S1A C21A S2A C23A 8.9(7)
C4B N1B C1B C2B -0.7(11)
C4B N1B C1B C20B 178.9(9)
N1B C1B C2B C3B 0.2(12)
C20B C1B C2B C3B -179.4(10)
C1B C2B C3B C4B 0.4(12)
C1B N1B C4B C3B 0.9(11)
C1B N1B C4B C5B -172.2(9)
C2B C3B C4B N1B -0.8(11)
C2B C3B C4B C5B 171.8(10)
N1B C4B C5B C6B 1.7(17)
N1B C4B C5B C31B 177.7(9)
C3B C4B C5B C6B -169.7(11)
C3B C4B C5B C31B 6.3(16)
C4B C5B C6B N2B 0.7(17)
C4B C5B C6B C7B 177.9(10)
C31B C5B C6B N2B -175.3(9)
C31B C5B C6B C7B 1.9(15)
C9B N2B C6B C5B 173.9(10)
C9B N2B C6B C7B -3.8(11)
N2B C6B C7B C8B 2.8(12)
C5B C6B C7B C8B -174.8(10)
C6B C7B C8B C9B -0.7(12)
C6B N2B C9B C8B 3.4(11)
C6B N2B C9B C10B -176.4(9)
C7B C8B C9B N2B -1.8(12)
C7B C8B C9B C10B 178.1(9)
N2B C9B C10B C11B -38.5(14)
N2B C9B C10B C28B 146.0(10)
C8B C9B C10B C11B 141.7(10)
C8B C9B C10B C28B -33.8(15)
C14B N3B C11B C10B -179.3(10)
C14B N3B C11B C12B -0.2(13)
C9B C10B C11B N3B 33.5(15)
C9B C10B C11B C12B -145.5(12)
C28B C10B C11B N3B -151.0(11)
C28B C10B C11B C12B 30.0(18)
N3B C11B C12B C13B -2.4(14)
C10B C11B C12B C13B 176.7(12)
C11B C12B C13B C14B 4.0(15)
C11B N3B C14B C13B 2.7(13)
C11B N3B C14B C15B -176.7(11)
C12B C13B C14B N3B -4.1(14)
C12B C13B C14B C15B 175.2(12)
N3B C14B C15B C16B 6.1(19)
N3B C14B C15B C45B -174.4(10)
C13B C14B C15B C16B -173.1(12)
C13B C14B C15B C45B 6.5(18)
C14B C15B C16B N4B -2.6(19)
C14B C15B C16B C17B 170.8(12)
C45B C15B C16B N4B 177.9(10)
C45B C15B C16B C17B -8.8(18)
C19B N4B C16B C15B 173.2(11)
C19B N4B C16B C17B -1.2(11)
N4B C16B C17B C18B 1.2(13)
C15B C16B C17B C18B -173.1(11)
C16B C17B C18B C19B -0.7(12)
C16B N4B C19B C18B 0.8(11)
C16B N4B C19B C20B -179.3(9)
C17B C18B C19B N4B -0.1(12)
C17B C18B C19B C20B -179.9(10)
N1B C1B C20B C19B 32.5(14)
N1B C1B C20B C21B -145.6(10)
C2B C1B C20B C19B -148.0(10)
C2B C1B C20B C21B 33.9(16)
N4B C19B C20B C1B -37.2(14)
N4B C19B C20B C21B 141.0(10)
C18B C19B C20B C1B 142.6(10)
C18B C19B C20B C21B -39.2(14)
C1B C20B C21B S1B -0.6(14)
C1B C20B C21B S2B 175.6(7)
C19B C20B C21B S1B -178.7(7)
C19B C20B C21B S2B -2.5(13)
C27B C22B C23B C24B -0.4(17)
C27B C22B C23B S2B -177.9(8)
S1B C22B C23B C24B -179.5(9)
S1B C22B C23B S2B 3.0(12)
C22B C23B C24B C25B 1.4(17)
S2B C23B C24B C25B 178.7(9)
C23B C24B C25B C26B -3.7(19)
C24B C25B C26B C27B 5(2)
C25B C26B C27B C22B -4.0(19)
C23B C22B C27B C26B 1.6(17)
S1B C22B C27B C26B -179.4(9)
C9B C10B C28B C29B -6.1(16)
C9B C10B C28B C30B -177.3(10)
C11B C10B C28B C29B 178.5(10)
C11B C10B C28B C30B 7.3(17)
C4B C5B C31B C32B 77.3(13)
C4B C5B C31B C36B -104.5(12)
C6B C5B C31B C32B -106.3(12)
C6B C5B C31B C36B 72.0(13)
C5B C31B C32B C33B 175.7(10)
C36B C31B C32B C33B -2.6(17)
C31B C32B C33B C34B 3.5(17)
C31B C32B C33B C37B -173.4(10)
C32B C33B C34B C35B -3.4(18)
C37B C33B C34B C35B 173.6(11)
C33B C34B C35B C36B 2.3(19)
C33B C34B C35B C41B -179.3(11)
C34B C35B C36B C31B -1.2(18)
C41B C35B C36B C31B -179.6(10)
C5B C31B C36B C35B -177.0(10)
C32B C31B C36B C35B 1.4(17)
C32B C33B C37B C38B 1.9(16)
C32B C33B C37B C39B -119.0(15)
C32B C33B C37B C40B 119.8(14)
C32B C33B C37B C38X -49(3)
C32B C33B C37B C39X -167(3)
C32B C33B C37B C40X 72(3)
C34B C33B C37B C38B -174.9(13)
C34B C33B C37B C39B 64.3(16)
C34B C33B C37B C40B -57.0(15)
C34B C33B C37B C38X 135(3)
C34B C33B C37B C39X 17(3)
C34B C33B C37B C40X -105(3)
C34B C35B C41B C42B 5.6(19)
C34B C35B C41B C43B 126.0(17)
C34B C35B C41B C44B -117.6(17)
C34B C35B C41B C42X 48(2)
C34B C35B C41B C43X 168(2)
C34B C35B C41B C44X -71(3)
C36B C35B C41B C42B -176.1(16)
C36B C35B C41B C43B -55.7(17)
C36B C35B C41B C44B 60.7(17)
C36B C35B C41B C42X -134(2)
C36B C35B C41B C43X -13(2)
C36B C35B C41B C44X 108(2)
C14B C15B C45B C46B -70.6(14)
C14B C15B C45B C50B 109.2(12)
C16B C15B C45B C46B 109.0(13)
C16B C15B C45B C50B -71.2(15)
C15B C45B C46B C47B -178.5(11)
C50B C45B C46B C47B 1.7(18)
C45B C46B C47B C48B -1.4(18)
C45B C46B C47B C51B 177.7(11)
C46B C47B C48B C49B 1.5(19)
C51B C47B C48B C49B -177.6(11)
C47B C48B C49B C50B -1.9(17)
C47B C48B C49B C55B 178.6(11)
C15B C45B C50B C49B 178.0(10)
C46B C45B C50B C49B -2.2(17)
C48B C49B C50B C45B 2.2(16)
C55B C49B C50B C45B -178.3(10)
C46B C47B C51B C52B 6.3(17)
C46B C47B C51B C53B 126.5(14)
C46B C47B C51B C54B -112.2(13)
C48B C47B C51B C52B -174.6(13)
C48B C47B C51B C53B -54.5(17)
C48B C47B C51B C54B 66.8(15)
C48B C49B C55B C56B 38.5(15)
C48B C49B C55B C57B -81.3(13)
C48B C49B C55B C58B 159.2(11)
C50B C49B C55B C56B -140.9(12)
C50B C49B C55B C57B 99.3(13)
C50B C49B C55B C58B -20.2(15)
C23B C22B S1B C21B 2.4(10)
C27B C22B S1B C21B -176.6(9)
C20B C21B S1B C22B 169.6(9)
S2B C21B S1B C22B -7.0(7)
C20B C21B S2B C23B -168.2(9)
S1B C21B S2B C23B 8.4(6)
C22B C23B S2B C21B -6.9(9)
C24B C23B S2B C21B 175.6(10)
C4C N1C C1C C2C -1.3(11)
C4C N1C C1C C20C -178.6(9)
N1C C1C C2C C3C 2.0(12)
C20C C1C C2C C3C 179.0(10)
C1C C2C C3C C4C -2.0(12)
C1C N1C C4C C3C 0.0(11)
C1C N1C C4C C5C -178.5(9)
C2C C3C C4C N1C 1.3(12)
C2C C3C C4C C5C 179.7(10)
N1C C4C C5C C6C -1.7(17)
N1C C4C C5C C31C -177.2(9)
C3C C4C C5C C6C -179.9(11)
C3C C4C C5C C31C 4.6(15)
C4C C5C C6C N2C -3.3(17)
C4C C5C C6C C7C 177.8(10)
C31C C5C C6C N2C 172.2(9)
C31C C5C C6C C7C -6.7(14)
C9C N2C C6C C5C -175.7(9)
C9C N2C C6C C7C 3.3(10)
N2C C6C C7C C8C -2.3(11)
C5C C6C C7C C8C 176.8(10)
C6C C7C C8C C9C 0.3(11)
C6C N2C C9C C8C -3.3(11)
C6C N2C C9C C10C 175.4(9)
C7C C8C C9C N2C 1.9(12)
C7C C8C C9C C10C -176.8(9)
N2C C9C C10C C11C 38.1(14)
N2C C9C C10C C28C -145.3(10)
C8C C9C C10C C11C -143.3(9)
C8C C9C C10C C28C 33.3(14)
C14C N3C C11C C10C 174.3(9)
C14C N3C C11C C12C -0.7(12)
C9C C10C C11C N3C -25.3(13)
C9C C10C C11C C12C 148.5(11)
C28C C10C C11C N3C 158.1(9)
C28C C10C C11C C12C -28.1(16)
N3C C11C C12C C13C 0.3(12)
C10C C11C C12C C13C -174.2(10)
C11C C12C C13C C14C 0.1(13)
C11C N3C C14C C13C 0.7(12)
C11C N3C C14C C15C 176.6(10)
C12C C13C C14C N3C -0.5(12)
C12C C13C C14C C15C -176.3(11)
N3C C14C C15C C16C -4.0(19)
N3C C14C C15C C45C 177.9(10)
C13C C14C C15C C16C 171.0(11)
C13C C14C C15C C45C -7.0(17)
C14C C15C C16C N4C -3.1(19)
C14C C15C C16C C17C -176.2(11)
C45C C15C C16C N4C 174.9(10)
C45C C15C C16C C17C 1.8(17)
C19C N4C C16C C15C -171.9(11)
C19C N4C C16C C17C 2.0(13)
N4C C16C C17C C18C -2.0(14)
C15C C16C C17C C18C 172.2(12)
C16C C17C C18C C19C 1.1(14)
C16C N4C C19C C18C -1.3(13)
C16C N4C C19C C20C -176.0(10)
C17C C18C C19C N4C 0.1(15)
C17C C18C C19C C20C 174.9(10)
N1C C1C C20C C19C -33.5(14)
N1C C1C C20C C21C 151.6(10)
C2C C1C C20C C19C 149.9(11)
C2C C1C C20C C21C -25.0(17)
N4C C19C C20C C1C 33.6(15)
N4C C19C C20C C21C -151.5(11)
C18C C19C C20C C1C -140.5(11)
C18C C19C C20C C21C 34.5(16)
C1C C20C C21C S1C -1.0(15)
C1C C20C C21C S2C -170.4(8)
C19C C20C C21C S1C -175.9(8)
C19C C20C C21C S2C 14.7(14)
C27C C22C C23C C24C 5.2(17)
C27C C22C C23C S2C -177.3(9)
S1C C22C C23C C24C -179.9(9)
S1C C22C C23C S2C -2.4(12)
C22C C23C C24C C25C -6.9(18)
S2C C23C C24C C25C 175.9(9)
C23C C24C C25C C26C 7.7(18)
C24C C25C C26C C27C -6.5(18)
C25C C26C C27C C22C 4.5(18)
C23C C22C C27C C26C -4.0(17)
S1C C22C C27C C26C -178.6(9)
C9C C10C C28C C29C 6.4(14)
C9C C10C C28C C30C -178.1(9)
C11C C10C C28C C29C -177.1(9)
C11C C10C C28C C30C -1.7(15)
C4C C5C C31C C32C 67.8(14)
C4C C5C C31C C36C -116.4(12)
C6C C5C C31C C32C -108.3(12)
C6C C5C C31C C36C 67.5(14)
C5C C31C C32C C33C 176.9(10)
C36C C31C C32C C33C 1.2(18)
C31C C32C C33C C34C -2.7(18)
C31C C32C C33C C37C -178.4(11)
C32C C33C C34C C35C 5(2)
C37C C33C C34C C35C -179.2(13)
C33C C34C C35C C36C -5(2)
C33C C34C C35C C41C -176.8(12)
C34C C35C C36C C31C 4(2)
C41C C35C C36C C31C 175.2(12)
C5C C31C C36C C35C -177.4(11)
C32C C31C C36C C35C -2(2)
C32C C33C C37C C38C -9.0(17)
C32C C33C C37C C39C -129.1(13)
C32C C33C C37C C40C 110.3(13)
C34C C33C C37C C38C 175.3(12)
C34C C33C C37C C39C 55.3(16)
C34C C33C C37C C40C -65.4(15)
C34C C35C C41C C42C 66.1(19)
C34C C35C C41C C43C -169.9(17)
C34C C35C C41C C44C -56.2(19)
C34C C35C C41C C42Y 104(2)
C34C C35C C41C C43Y -139(3)
C34C C35C C41C C44Y -10(3)
C36C C35C C41C C42C -105.3(18)
C36C C35C C41C C43C 18.7(19)
C36C C35C C41C C44C 132.4(18)
C36C C35C C41C C42Y -67(2)
C36C C35C C41C C43Y 50(3)
C36C C35C C41C C44Y 178(3)
C14C C15C C45C C46C -110.7(12)
C14C C15C C45C C50C 68.4(13)
C16C C15C C45C C46C 71.0(14)
C16C C15C C45C C50C -109.9(12)
C15C C45C C46C C47C -175.8(9)
C50C C45C C46C C47C 5.1(16)
C45C C46C C47C C48C -4.9(16)
C45C C46C C47C C51C 176.1(9)
C46C C47C C48C C49C 1.9(17)
C51C C47C C48C C49C -179.1(10)
C47C C48C C49C C50C 0.8(16)
C47C C48C C49C C55C -178.4(10)
C15C C45C C50C C49C 178.5(9)
C46C C45C C50C C49C -2.3(16)
C48C C49C C50C C45C -0.6(15)
C55C C49C C50C C45C 178.6(9)
C46C C47C C51C C52C 61.7(12)
C46C C47C C51C C53C -177.3(10)
C46C C47C C51C C54C -58.2(12)
C48C C47C C51C C52C -117.3(12)
C48C C47C C51C C53C 3.7(15)
C48C C47C C51C C54C 122.8(12)
C48C C49C C55C C56C -6.1(15)
C48C C49C C55C C57C -125.8(11)
C48C C49C C55C C58C 113.4(12)
C50C C49C C55C C56C 174.7(11)
C50C C49C C55C C57C 55.0(12)
C50C C49C C55C C58C -65.7(12)
C23C C22C S1C C21C 2.2(10)
C27C C22C S1C C21C 176.9(10)
C20C C21C S1C C22C -171.5(9)
S2C C21C S1C C22C -1.2(7)
C20C C21C S2C C23C 170.6(9)
S1C C21C S2C C23C 0.2(7)
C22C C23C S2C C21C 1.3(9)
C24C C23C S2C C21C 178.7(11)
C4D N1D C1D C2D 2.0(11)
C4D N1D C1D C20D -178.3(9)
N1D C1D C2D C3D 0.3(12)
C20D C1D C2D C3D -179.4(10)
C1D C2D C3D C4D -2.4(12)
C1D N1D C4D C3D -3.5(11)
C1D N1D C4D C5D 179.2(9)
C2D C3D C4D N1D 3.6(12)
C2D C3D C4D C5D -179.3(11)
N1D C4D C5D C6D -3.2(17)
N1D C4D C5D C31D -178.4(9)
C3D C4D C5D C6D -179.9(11)
C3D C4D C5D C31D 5.0(16)
C4D C5D C6D N2D -0.3(18)
C4D C5D C6D C7D 179.1(10)
C31D C5D C6D N2D 174.8(9)
C31D C5D C6D C7D -5.7(15)
C9D N2D C6D C5D -176.6(10)
C9D N2D C6D C7D 3.9(11)
N2D C6D C7D C8D -2.7(12)
C5D C6D C7D C8D 177.8(10)
C6D C7D C8D C9D 0.5(12)
C6D N2D C9D C8D -3.7(11)
C6D N2D C9D C10D 175.3(9)
C7D C8D C9D N2D 2.0(13)
C7D C8D C9D C10D -176.9(9)
N2D C9D C10D C11D 37.6(14)
N2D C9D C10D C28D -148.5(10)
C8D C9D C10D C11D -143.5(10)
C8D C9D C10D C28D 30.4(14)
C14D N3D C11D C10D 174.7(9)
C14D N3D C11D C12D -0.8(12)
C9D C10D C11D N3D -29.0(14)
C9D C10D C11D C12D 145.3(12)
C28D C10D C11D N3D 157.1(10)
C28D C10D C11D C12D -28.5(17)
N3D C11D C12D C13D 0.3(13)
C10D C11D C12D C13D -174.6(11)
C11D C12D C13D C14D 0.3(14)
C11D N3D C14D C13D 1.0(12)
C11D N3D C14D C15D 177.0(10)
C12D C13D C14D N3D -0.8(13)
C12D C13D C14D C15D -176.8(11)
N3D C14D C15D C16D -1.7(19)
N3D C14D C15D C45D 178.1(9)
C13D C14D C15D C16D 173.5(11)
C13D C14D C15D C45D -6.6(16)
C14D C15D C16D N4D -4.3(19)
C14D C15D C16D C17D -177.4(12)
C45D C15D C16D N4D 175.9(10)
C45D C15D C16D C17D 2.7(18)
C19D N4D C16D C15D -173.3(11)
C19D N4D C16D C17D 0.9(13)
N4D C16D C17D C18D -1.0(15)
C15D C16D C17D C18D 173.1(12)
C16D C17D C18D C19D 0.7(15)
C16D N4D C19D C18D -0.5(13)
C16D N4D C19D C20D -176.3(10)
C17D C18D C19D N4D -0.1(16)
C17D C18D C19D C20D 175.8(11)
N1D C1D C20D C19D -31.8(14)
N1D C1D C20D C21D 147.2(10)
C2D C1D C20D C19D 147.8(11)
C2D C1D C20D C21D -33.2(16)
N4D C19D C20D C1D 34.9(16)
N4D C19D C20D C21D -144.1(11)
C18D C19D C20D C1D -140.5(11)
C18D C19D C20D C21D 40.5(16)
C1D C20D C21D S1D 10.8(14)
C1D C20D C21D S2D -164.9(8)
C19D C20D C21D S1D -170.2(8)
C19D C20D C21D S2D 14.0(14)
C27D C22D C23D C24D -2.3(16)
C27D C22D C23D S2D 178.3(8)
S1D C22D C23D C24D 176.5(9)
S1D C22D C23D S2D -2.9(12)
C22D C23D C24D C25D 1.5(18)
S2D C23D C24D C25D -179.1(9)
C23D C24D C25D C26D -0.4(18)
C24D C25D C26D C27D 0.2(18)
C25D C26D C27D C22D -1.0(18)
C23D C22D C27D C26D 2.0(16)
S1D C22D C27D C26D -176.7(9)
C9D C10D C28D C29D 10.9(15)
C9D C10D C28D C30D -177.5(10)
C11D C10D C28D C29D -175.1(9)
C11D C10D C28D C30D -3.6(15)
C4D C5D C31D C32D 67.8(15)
C4D C5D C31D C36D -117.6(12)
C6D C5D C31D C32D -108.0(13)
C6D C5D C31D C36D 66.7(15)
C5D C31D C32D C33D 177.1(12)
C36D C31D C32D C33D 3(2)
C31D C32D C33D C34D -6(2)
C31D C32D C33D C37D -176.5(13)
C32D C33D C34D C35D 9(2)
C37D C33D C34D C35D 179.5(14)
C33D C34D C35D C36D -8(2)
C33D C34D C35D C41D -176.0(14)
C34D C35D C36D C31D 3(2)
C41D C35D C36D C31D 172.1(13)
C5D C31D C36D C35D -175.4(12)
C32D C31D C36D C35D -1(2)
C32D C33D C37D C38D -12(2)
C32D C33D C37D C39D -129.9(15)
C32D C33D C37D C40D 109.9(15)
C34D C33D C37D C38D 178.7(15)
C34D C33D C37D C39D 60.4(18)
C34D C33D C37D C40D -59.8(17)
C34D C35D C41D C42D 71.8(18)
C34D C35D C41D C43D -170.2(15)
C34D C35D C41D C44D -46(2)
C36D C35D C41D C42D -96.5(16)
C36D C35D C41D C43D 21.6(19)
C36D C35D C41D C44D 145.3(15)
C14D C15D C45D C46D -109.4(12)
C14D C15D C45D C50D 72.1(13)
C16D C15D C45D C46D 70.5(14)
C16D C15D C45D C50D -108.1(12)
C15D C45D C46D C47D -175.7(10)
C50D C45D C46D C47D 2.8(16)
C45D C46D C47D C48D -3.0(17)
C45D C46D C47D C51D 177.2(10)
C46D C47D C48D C49D 1.3(19)
C51D C47D C48D C49D -178.9(11)
C47D C48D C49D C50D 0.8(19)
C47D C48D C49D C55D -176.8(11)
C15D C45D C50D C49D 177.9(10)
C46D C45D C50D C49D -0.7(17)
C48D C49D C50D C45D -1.1(17)
C55D C49D C50D C45D 176.7(10)
C46D C47D C51D C52D 8(3)
C46D C47D C51D C53D 129(3)
C46D C47D C51D C54D -111(2)
C46D C47D C51D C52Z 60.8(13)
C46D C47D C51D C53Z -179.0(13)
C46D C47D C51D C54Z -57.7(14)
C48D C47D C51D C52D -172(3)
C48D C47D C51D C53D -51(3)
C48D C47D C51D C54D 69(3)
C48D C47D C51D C52Z -119.0(14)
C48D C47D C51D C53Z 1.2(16)
C48D C47D C51D C54Z 122.5(14)
C48D C49D C55D C56D -7.1(17)
C48D C49D C55D C57D -126.9(13)
C48D C49D C55D C58D 110.2(14)
C48D C49D C55D C56Z -50(4)
C48D C49D C55D C57Z -171(4)
C48D C49D C55D C58Z 71(4)
C50D C49D C55D C56D 175.3(14)
C50D C49D C55D C57D 55.5(14)
C50D C49D C55D C58D -67.4(14)
C50D C49D C55D C56Z 133(4)
C50D C49D C55D C57Z 12(4)
C50D C49D C55D C58Z -107(4)
C23D C22D S1D C21D 1.7(9)
C27D C22D S1D C21D -179.6(9)
C20D C21D S1D C22D -176.0(9)
S2D C21D S1D C22D 0.1(6)
C20D C21D S2D C23D 174.8(9)
S1D C21D S2D C23D -1.3(7)
C22D C23D S2D C21D 2.5(9)
C24D C23D S2D C21D -176.8(10)
